data_7714145
loop_
_publ_author_name
'Tatarin, Sergei V.'
'Meshcheriakova, Elizaveta A.'
'Kozyukhin, Sergey'
'Emets, Victor'
'Bezzubov, Stanislav'

_publ_section_title
;
 Rational design of efficient photosensitizers based on cyclometalated
 iridium(III) complexes with 2-arylbenzimidazole and aromatic 1,3-diketone
 ligands
;
_journal_name_full 'Dalton Transactions'
_journal_paper_doi 10.1039/D3DT02789A
_journal_year 2023
_chemical_formula_moiety 'C52.5 H36.5 Ag F1.5 Ir N6 O7.5 S0.5'
_chemical_formula_sum 'C52.5 H36.5 Ag F1.5 Ir N6 O7.5 S0.5'
_chemical_formula_weight 1215.97
_space_group_crystal_system monoclinic
_space_group_IT_number 14
_space_group_name_Hall '-P 2yn'
_space_group_name_H-M_alt 'P 1 21/n 1'
_atom_sites_solution_hydrogens mixed
_audit_creation_date 2023-08-27
_audit_creation_method
;
Olex2 1.3
(compiled 2020.11.12 svn.r5f609507 for OlexSys, GUI svn.r6408)
;
_audit_update_record
;
2023-08-27 deposited with the CCDC.	2023-10-06 downloaded from the CCDC.
;
_cell_angle_alpha 90
_cell_angle_beta 98.4680(10)
_cell_angle_gamma 90
_cell_formula_units_Z 8
_cell_length_a 12.8139(5)
_cell_length_b 38.9724(16)
_cell_length_c 21.0645(9)
_cell_measurement_reflns_used 9723
_cell_measurement_temperature 150.00
_cell_measurement_theta_max 23.33
_cell_measurement_theta_min 2.24
_cell_volume 10404.7(7)
_computing_cell_refinement 'SAINT V8.40A (Bruker, 2019)'
_computing_data_collection 'APEX3 v.2017.3_0 (Bruker AXS, 2017)'
_computing_data_reduction 'SAINT V8.40A (Bruker, 2019)'
_computing_molecular_graphics 'Olex2 1.3 (Dolomanov et al., 2009)'
_computing_publication_material 'Olex2 1.3 (Dolomanov et al., 2009)'
_computing_structure_refinement 'SHELXL 2018/3 (Sheldrick, 2015)'
_computing_structure_solution 'SHELXT 2014/5 (Sheldrick, 2014)'
_diffrn_ambient_temperature 150.00
_diffrn_measured_fraction_theta_full 0.999
_diffrn_measured_fraction_theta_max 0.999
_diffrn_measurement_device_type 'Bruker D8 Venture'
_diffrn_measurement_method \w-scan
_diffrn_radiation_monochromator graphite
_diffrn_radiation_type MoK\a
_diffrn_radiation_wavelength 0.71073
_diffrn_reflns_av_R_equivalents 0.1630
_diffrn_reflns_av_unetI/netI 0.0741
_diffrn_reflns_Laue_measured_fraction_full 0.999
_diffrn_reflns_Laue_measured_fraction_max 0.999
_diffrn_reflns_limit_h_max 15
_diffrn_reflns_limit_h_min -15
_diffrn_reflns_limit_k_max 46
_diffrn_reflns_limit_k_min -46
_diffrn_reflns_limit_l_max 25
_diffrn_reflns_limit_l_min -25
_diffrn_reflns_number 261403
_diffrn_reflns_point_group_measured_fraction_full 0.999
_diffrn_reflns_point_group_measured_fraction_max 0.999
_diffrn_reflns_theta_full 25.050
_diffrn_reflns_theta_max 25.050
_diffrn_reflns_theta_min 1.690
_diffrn_source_current 1.4
_diffrn_source_power 0.07
_diffrn_source_target Mo
_diffrn_source_type 'fine-focus sealed X-ray tube'
_diffrn_source_voltage 50.0
_diffrn_standards_number 0
_exptl_absorpt_coefficient_mu 3.013
_exptl_absorpt_correction_T_max 0.7452
_exptl_absorpt_correction_T_min 0.6593
_exptl_absorpt_correction_type multi-scan
_exptl_absorpt_process_details
;
SADABS-2016/2 (Bruker,2016/2) was used for absorption correction.
wR2(int) was 0.0951 before and 0.0719 after correction.
The Ratio of minimum to maximum transmission is 0.8847.
The \l/2 correction factor is Not present.
;
_exptl_crystal_colour orange
_exptl_crystal_colour_primary orange
_exptl_crystal_density_diffrn 1.553
_exptl_crystal_description plate
_exptl_crystal_F_000 4792
_exptl_crystal_size_max 0.09
_exptl_crystal_size_mid 0.07
_exptl_crystal_size_min 0.01
_refine_diff_density_max 1.574
_refine_diff_density_min -1.530
_refine_diff_density_rms 0.129
_refine_ls_extinction_method none
_refine_ls_goodness_of_fit_ref 1.033
_refine_ls_hydrogen_treatment mixed
_refine_ls_matrix_type full
_refine_ls_number_parameters 1187
_refine_ls_number_reflns 18417
_refine_ls_number_restraints 10
_refine_ls_restrained_S_all 1.035
_refine_ls_R_factor_all 0.1049
_refine_ls_R_factor_gt 0.0569
_refine_ls_shift/su_max 0.002
_refine_ls_shift/su_mean 0.000
_refine_ls_structure_factor_coef Fsqd
_refine_ls_weighting_details 'w=1/[\s^2^(Fo^2^)+(0.0670P)^2^+27.5518P] where P=(Fo^2^+2Fc^2^)/3'
_refine_ls_weighting_scheme calc
_refine_ls_wR_factor_gt 0.1281
_refine_ls_wR_factor_ref 0.1475
_reflns_Friedel_coverage 0.000
_reflns_number_gt 11542
_reflns_number_total 18417
_reflns_threshold_expression 'I > 2\s(I)'
_cod_data_source_file d3dt02789a2.cif
_cod_data_source_block mo_me4_neo_0m
_cod_original_formula_sum 'C52.50 H36.50 Ag F1.50 Ir N6 O7.50 S0.50'
_cod_database_code 7714145
_shelx_shelxl_version_number 2018/3
_shelx_space_group_comment
;
The symmetry employed for this shelxl refinement is uniquely defined
by the following loop, which should always be used as a source of
symmetry information in preference to the above space-group names.
They are only intended as comments.
;
_shelx_estimated_absorpt_t_max 0.970
_shelx_estimated_absorpt_t_min 0.773
_olex2_refinement_description
;
1. Fixed Uiso
 At 1.2 times of:
  All C(H) groups
 At 1.5 times of:
  All C(H,H,H) groups, All O(H) groups
2. Restrained distances
 Ag3-Ag4
 2.9 with sigma of 0.01
 N8-C10 \\sim N8-C15
 with sigma of 0.02
 N4-C5 \\sim N4-C0
 with sigma of 0.02
 O12-C02N \\sim O0-C02N
 with sigma of 0.02
3. Uiso/Uaniso restraints and constraints
Uanis(C1G) \\sim Ueq: with sigma of 0.01 and sigma for terminal atoms of 0.02
Uanis(C0) = Uanis(C29) = Uanis(C27) = Uanis(C30) = Uanis(C9B) = Uanis(C28) =
Uanis(C5) = Uanis(C8) = Uanis(C6) = Uanis(C9) = Uanis(C9A) = Uanis(C7)
Uanis(C10) = Uanis(C11) = Uanis(C14) = Uanis(C12) = Uanis(C31B) = Uanis(C13) =
Uanis(C15) = Uanis(C16) = Uanis(C19) = Uanis(C17) = Uanis(C31A) = Uanis(C18)
Uanis(C20) = Uanis(C21) = Uanis(C25) = Uanis(C24) = Uanis(C23) = Uanis(C22) =
Uanis(C1A) = Uanis(C1B) = Uanis(C1F) = Uanis(C1E) = Uanis(C1D) = Uanis(C1C)
4. Others
 Fixed Sof: Ag1(0.9) Ag2(0.9) H10(0.5) H3(0.5) O0(0.7) C20(0.4) C21(0.4)
 H21(0.4) C25(0.4) H25(0.4) C24(0.4) H24(0.4) C23(0.4) H23(0.4) C22(0.4)
 H22(0.4) C10(0.33333) C11(0.33333) H11(0.33333) C14(0.33333) H14(0.33333)
 C12(0.33333) H12(0.33333) C31B(0.33333) H31B(0.33333) C13(0.33333)
 H13(0.33333) C0(0.7) C29(0.7) H29(0.7) C27(0.7) H27(0.7) C30(0.7) H30(0.7)
 C9B(0.7) H9B(0.7) C28(0.7) H28(0.7) C26(0.7) H26A(0.7) H26B(0.7) H26C(0.7)
 C5(0.3) C8(0.3) H8(0.3) C6(0.3) H6(0.3) C9(0.3) H9(0.3) C9A(0.3) H9A(0.3)
 C7(0.3) H7(0.3) C15(0.66667) C16(0.66667) H16(0.66667) C19(0.66667)
 H19(0.66667) C17(0.66667) H17(0.66667) C31A(0.66667) H31A(0.66667)
 C18(0.66667) H18(0.66667) Ag4(0.1) Ag3(0.1) C1A(0.6) C1B(0.6) H1B(0.6)
 C1F(0.6) H1F(0.6) C1E(0.6) H1E(0.6) C1D(0.6) H1D(0.6) C1C(0.6) H1C(0.6)
 O12(0.3) C1G(0.3) H1GA(0.3) H1GB(0.3) H1GC(0.3)
5.a Rotating group with stretchable bonds:
 O10(H10)
5.b Aromatic/amide H refined with riding coordinates:
 C00X(H00X), C014(H014), C017(H017), C01B(H01B), C01E(H01E), C01I(H01I),
 C01N(H01N), C01P(H01P), C01Q(H01Q), C01R(H01R), C01S(H01S), C01T(H01T),
 C01U(H01U), C01W(H01W), C022(H022), C025(H025), C026(H026), C027(H027),
 C02A(H02A), C02B(H02B), C02C(H02C), C02F(H02F), C02H(H02H), C21(H21), C25(H25),
  C24(H24), C23(H23), C22(H22), C02L(H02L), C11(H11), C14(H14), C12(H12),
 C31B(H31B), C13(H13), C02R(H02R), C02S(H02S), C02U(H02U), C02V(H02V), C29(H29),
  C27(H27), C30(H30), C9B(H9B), C28(H28), C02X(H02X), C02Y(H02Y), C02Z(H02Z),
 C030(H030), C032(H032), C034(H034), C036(H036), C037(H037), C039(H039),
 C03B(H03D), C03E(H03E), C03G(H03G), C03H(H03H), C03I(H03I), C03M(H03M),
 C03Z(H03Z), C040(H040), C8(H8), C6(H6), C9(H9), C9A(H9A), C7(H7), C16(H16),
 C19(H19), C17(H17), C31A(H31A), C18(H18), C1B(H1B), C1F(H1F), C1E(H1E),
 C1D(H1D), C1C(H1C)
5.c Fitted hexagon refined as free rotating group:
 C20(C21,C25,C24,C23,C22), C10(C11,C14,C12,C31B,C13), C0(C29,C27,C30,C9B,C28),
 C5(C8,C6,C9,C9A,C7), C15(C16,C19,C17,C31A,C18), C1A(C1B,C1F,C1E,C1D,C1C)
5.d Idealised Me refined as rotating group:
 C02P(H02D,H02E,H02G), C031(H03A,H03B,H03C), C26(H26A,H26B,H26C), C03S(H03F,
 H03J,H03K), C1G(H1GA,H1GB,H1GC)
5.e Idealised tetrahedral OH refined as rotating group:
 O3(H3)
;
_smtbx_masks_void_probe_radius 1.2
_smtbx_masks_void_truncation_radius 1.2
_olex2_submission_special_instructions 'No special instructions were received'

loop_
_space_group_symop_operation_xyz
'x, y, z'
'-x+1/2, y+1/2, -z+1/2'
'-x, -y, -z'
'x-1/2, -y-1/2, z-1/2'

loop_
_atom_site_label
_atom_site_type_symbol
_atom_site_fract_x
_atom_site_fract_y
_atom_site_fract_z
_atom_site_U_iso_or_equiv
_atom_site_adp_type
_atom_site_occupancy
_atom_site_site_symmetry_order
_atom_site_calc_flag
_atom_site_refinement_flags_posn
_atom_site_refinement_flags_adp
_atom_site_refinement_flags_occupancy
_atom_site_disorder_assembly
_atom_site_disorder_group
Ir1 Ir 0.01056(3) 0.22816(2) 0.37148(2) 0.04153(11) Uani 1 1 d . . . . .
Ir2 Ir 0.85150(3) 0.50340(2) 0.65560(2) 0.04794(12) Uani 1 1 d . . . . .
Ag1 Ag 0.35186(7) 0.34480(2) 0.71058(4) 0.0591(2) Uani 0.9 1 d . . P A 1
Ag2 Ag 0.52240(7) 0.29549(2) 0.71083(4) 0.0655(3) Uani 0.9 1 d . . P A 1
S005 S 0.2609(3) 0.42724(8) 0.74498(16) 0.0750(8) Uani 1 1 d . . . . .
O7 O 0.5969(5) 0.34151(16) 0.6574(3) 0.0520(16) Uani 1 1 d . . . . .
O11 O 1.1759(5) 0.62119(15) 0.6434(3) 0.0578(17) Uani 1 1 d . . . . .
O5 O 0.3235(5) 0.32393(16) 0.6064(3) 0.0559(17) Uani 1 1 d . . . . .
O6 O 0.4201(5) 0.27623(16) 0.6207(3) 0.0570(17) Uani 1 1 d . . . . .
N5 N 0.1287(5) 0.24545(18) 0.4457(3) 0.0406(17) Uani 1 1 d . . . . .
N9 N 0.7505(5) 0.51590(17) 0.5751(4) 0.0439(18) Uani 1 1 d . . . . .
N6 N -0.0783(6) 0.25398(17) 0.4338(4) 0.0442(18) Uani 1 1 d . . . . .
O10 O 1.2000(5) 0.37698(17) 0.5673(4) 0.064(2) Uani 1 1 d . . . . .
H10 H 1.260(15) 0.363(5) 0.587(8) 0.096 Uiso 0.5 1 d R U P . .
N3 N 0.0031(6) 0.27285(19) 0.3193(4) 0.0503(19) Uani 1 1 d . . . . .
N1 N 0.0093(5) 0.18057(19) 0.4109(4) 0.0467(18) Uani 1 1 d . . . . .
O8 O 0.5038(5) 0.37286(16) 0.7179(3) 0.0554(17) Uani 1 1 d . . . . .
N11 N 0.9351(5) 0.46252(19) 0.6210(4) 0.052(2) Uani 1 1 d . . . . .
O3 O -0.3286(5) 0.30502(18) 0.5701(4) 0.0658(19) Uani 1 1 d . . . . .
H3 H -0.351863 0.320330 0.592301 0.099 Uiso 0.5 1 calc R U P . .
C00J C 0.0939(7) 0.2655(2) 0.4910(4) 0.042(2) Uani 1 1 d . . . . .
O1 O 0.3632(5) 0.14356(19) 0.2718(4) 0.072(2) Uani 1 1 d . . . . .
N12 N 0.7555(6) 0.46026(18) 0.6657(4) 0.0487(19) Uani 1 1 d . . . . .
O4 O -0.1725(5) 0.32639(19) 0.6113(4) 0.073(2) Uani 1 1 d . . . . .
N7 N 0.9540(6) 0.4996(2) 0.7385(4) 0.056(2) Uani 1 1 d . . . . .
N2 N 0.0630(6) 0.12590(19) 0.4174(4) 0.0503(19) Uani 1 1 d . . . . .
C4 C 0.9514(7) 0.5423(2) 0.6439(5) 0.047(2) Uani 1 1 d . . . . .
C00Q C -0.1539(7) 0.2463(2) 0.2648(4) 0.046(2) Uani 1 1 d . . . . .
C2 C -0.1148(7) 0.2185(2) 0.3050(4) 0.044(2) Uani 1 1 d . . . . .
N4 N -0.0843(7) 0.30710(19) 0.2441(4) 0.054(2) Uani 1 1 d D . . . .
O9 O 1.0839(6) 0.34582(18) 0.6106(4) 0.080(2) Uani 1 1 d . . . . .
O14 O 0.1727(6) 0.4510(2) 0.7346(4) 0.084(2) Uani 1 1 d . . . . .
F00V F 0.2866(6) 0.4396(2) 0.8684(4) 0.105(2) Uani 1 1 d . . . . .
N8 N 1.0954(7) 0.5184(2) 0.8031(4) 0.066(2) Uani 1 1 d D . . . .
C00X C 1.0203(7) 0.5911(2) 0.5896(5) 0.047(2) Uani 1 1 d . . . . .
H00X H 1.013783 0.606061 0.553627 0.057 Uiso 1 1 calc R U . . .
N10 N 0.6210(6) 0.5476(2) 0.5252(4) 0.054(2) Uani 1 1 d . . . . .
C1 C 0.1147(7) 0.2037(2) 0.3238(4) 0.046(2) Uani 1 1 d . . . . .
O15 O 0.3635(6) 0.44182(19) 0.7447(4) 0.082(2) Uani 1 1 d . . . . .
C011 C 0.1369(7) 0.1684(2) 0.3423(4) 0.046(2) Uani 1 1 d . . . . .
F012 F 0.3440(7) 0.39043(19) 0.8422(4) 0.114(3) Uani 1 1 d . . . . .
C013 C 0.8962(6) 0.4307(2) 0.6263(4) 0.046(2) Uani 1 1 d . . . . .
C014 C 1.1104(7) 0.5741(2) 0.6925(5) 0.049(2) Uani 1 1 d . . . . .
H014 H 1.166093 0.576964 0.727240 0.059 Uiso 1 1 calc R U . . .
C015 C -0.0228(7) 0.2691(2) 0.4840(4) 0.039(2) Uani 1 1 d . . . . .
O2 O -0.4131(6) 0.2163(2) 0.1893(4) 0.087(3) Uani 1 1 d . . . . .
C017 C 0.7562(8) 0.4819(3) 0.4112(6) 0.059(3) Uani 1 1 d . . . . .
H017 H 0.789034 0.465461 0.387216 0.071 Uiso 1 1 calc R U . . .
C018 C 1.1009(7) 0.5961(2) 0.6401(5) 0.046(2) Uani 1 1 d . . . . .
C019 C 0.0718(7) 0.1569(2) 0.3891(4) 0.045(2) Uani 1 1 d . . . . .
C01A C -0.0833(7) 0.2754(3) 0.2736(4) 0.051(2) Uani 1 1 d . . . . .
C01B C 0.9490(7) 0.5645(2) 0.5911(5) 0.050(2) Uani 1 1 d . . . . .
H01B H 0.896297 0.561116 0.554957 0.060 Uiso 1 1 calc R U . . .
C01C C 0.3454(7) 0.2933(2) 0.5937(5) 0.046(2) Uani 1 1 d . . . . .
C01D C 0.5742(7) 0.3692(2) 0.6837(4) 0.045(2) Uani 1 1 d . . . . .
C01E C 0.7877(7) 0.4846(2) 0.4751(5) 0.051(2) Uani 1 1 d . . . . .
H01E H 0.843820 0.470918 0.495992 0.061 Uiso 1 1 calc R U . . .
C01F C 1.0346(7) 0.5471(2) 0.6935(5) 0.046(2) Uani 1 1 d . . . . .
O13 O 0.2408(7) 0.39508(19) 0.7103(4) 0.092(3) Uani 1 1 d . . . . .
C01H C 0.2698(7) 0.2761(2) 0.5418(4) 0.046(2) Uani 1 1 d . . . . .
C01I C -0.1859(7) 0.2560(2) 0.4277(5) 0.048(2) Uani 1 1 d . . . . .
H01I H -0.226645 0.245590 0.391478 0.058 Uiso 1 1 calc R U . . .
C01J C 0.6759(7) 0.5519(2) 0.6472(4) 0.047(2) Uani 1 1 d . . . . .
C01K C 0.6386(7) 0.4009(2) 0.6754(4) 0.046(2) Uani 1 1 d . . . . .
C01L C 0.0565(8) 0.3043(2) 0.3197(5) 0.052(2) Uani 1 1 d . . . . .
C01M C 0.7934(7) 0.4296(2) 0.6506(4) 0.046(2) Uani 1 1 d . . . . .
C01N C 0.7367(7) 0.3995(2) 0.6549(4) 0.048(2) Uani 1 1 d . . . . .
H01N H 0.764889 0.378116 0.643908 0.057 Uiso 1 1 calc R U . . .
C01O C -0.0084(8) 0.1292(3) 0.4612(5) 0.054(2) Uani 1 1 d . . . . .
C01P C 1.0900(7) 0.4373(2) 0.5878(5) 0.049(2) Uani 1 1 d . . . . .
H01P H 1.155641 0.440254 0.572630 0.059 Uiso 1 1 calc R U . . .
C01Q C 0.5990(7) 0.4323(2) 0.6917(5) 0.052(2) Uani 1 1 d . . . . .
H01Q H 0.532656 0.433805 0.706556 0.063 Uiso 1 1 calc R U . . .
C01R C 0.1855(7) 0.2174(2) 0.2857(4) 0.045(2) Uani 1 1 d . . . . .
H01R H 0.176463 0.240524 0.271876 0.054 Uiso 1 1 calc R U . . .
C01S C -0.0687(7) 0.2873(2) 0.5282(5) 0.051(2) Uani 1 1 d . . . . .
H01S H -0.025989 0.299074 0.562039 0.061 Uiso 1 1 calc R U . . .
C01T C -0.1830(7) 0.1898(3) 0.3006(5) 0.054(3) Uani 1 1 d . . . . .
H01T H -0.161699 0.169994 0.325616 0.064 Uiso 1 1 calc R U . . .
C01U C 0.1641(7) 0.2813(2) 0.5379(4) 0.046(2) Uani 1 1 d . . . . .
H01U H 0.138202 0.295997 0.568034 0.055 Uiso 1 1 calc R U . . .
C01V C 0.7361(7) 0.5078(2) 0.5096(5) 0.047(2) Uani 1 1 d . . . . .
C01W C -0.2378(7) 0.2724(2) 0.4717(5) 0.054(2) Uani 1 1 d . . . . .
H01W H -0.312657 0.272605 0.466777 0.064 Uiso 1 1 calc R U . . .
C01X C 1.0320(8) 0.5225(2) 0.7447(5) 0.053(2) Uani 1 1 d . . . . .
C01Y C 0.0011(8) 0.3250(2) 0.2720(5) 0.056(3) Uani 1 1 d . . . . .
C01Z C 0.5410(7) 0.5741(3) 0.5157(5) 0.058(3) Uani 1 1 d . . . . .
O0 O 0.5151(9) 0.5975(3) 0.7516(7) 0.063(3) Uani 0.7 1 d D . P B 2
C021 C -0.1780(7) 0.2886(2) 0.5233(5) 0.050(2) Uani 1 1 d . . . . .
C022 C 0.2345(7) 0.2399(2) 0.4506(5) 0.053(2) Uani 1 1 d . . . . .
H022 H 0.259459 0.225359 0.419883 0.063 Uiso 1 1 calc R U . . .
C023 C 0.6801(6) 0.5400(2) 0.5835(5) 0.046(2) Uani 1 1 d . . . . .
C024 C -0.0414(7) 0.1641(3) 0.4570(5) 0.055(3) Uani 1 1 d . . . . .
C025 C 0.6252(8) 0.5260(3) 0.4130(6) 0.062(3) Uani 1 1 d . . . . .
H025 H 0.571021 0.540291 0.391710 0.075 Uiso 1 1 calc R U . . .
C026 C 0.2189(7) 0.1496(2) 0.3249(4) 0.047(2) Uani 1 1 d . . . . .
H026 H 0.229786 0.126408 0.338340 0.057 Uiso 1 1 calc R U . . .
C027 C 0.6602(7) 0.4618(2) 0.6855(5) 0.058(3) Uani 1 1 d . . . . .
H027 H 0.633429 0.483502 0.695595 0.070 Uiso 1 1 calc R U . . .
C028 C 1.0513(7) 0.4052(2) 0.5969(5) 0.048(2) Uani 1 1 d . . . . .
C3 C 0.7577(7) 0.5372(2) 0.6915(5) 0.052(2) Uani 1 1 d . . . . .
C02A C 0.6768(9) 0.5026(3) 0.3801(6) 0.069(3) Uani 1 1 d . . . . .
H02A H 0.657600 0.500640 0.334966 0.083 Uiso 1 1 calc R U . . .
C02B C 0.5692(8) 0.6069(2) 0.5022(5) 0.062(3) Uani 1 1 d . . . . .
H02B H 0.639594 0.611983 0.496242 0.074 Uiso 1 1 calc R U . . .
C02C C -0.2504(8) 0.2453(3) 0.2250(5) 0.054(2) Uani 1 1 d . . . . .
H02C H -0.272679 0.264276 0.198188 0.064 Uiso 1 1 calc R U . . .
C02D C 0.6562(7) 0.5277(2) 0.4788(5) 0.047(2) Uani 1 1 d . . . . .
C02E C 0.2850(7) 0.1651(3) 0.2874(5) 0.054(3) Uani 1 1 d . . . . .
C02F C 0.3062(7) 0.2542(2) 0.4972(4) 0.048(2) Uani 1 1 d . . . . .
H02F H 0.379338 0.249345 0.499415 0.057 Uiso 1 1 calc R U . . .
C02H C 0.9509(7) 0.4020(2) 0.6151(4) 0.049(2) Uani 1 1 d . . . . .
H02H H 0.921265 0.379921 0.619548 0.059 Uiso 1 1 calc R U . . .
C02I C 1.1123(7) 0.3731(3) 0.5914(5) 0.054(3) Uani 1 1 d . . . . .
F02J F 0.1759(7) 0.3989(2) 0.8376(4) 0.132(3) Uani 1 1 d . . . . .
C20 C 0.108(3) 0.0934(4) 0.4100(15) 0.0684(19) Uani 0.4 1 d G . P C 2
C21 C 0.183(2) 0.0783(5) 0.4562(11) 0.0684(19) Uani 0.4 1 d G . P C 2
H21 H 0.211816 0.090942 0.493242 0.082 Uiso 0.4 1 calc R U P C 2
C25 C 0.2156(15) 0.0448(5) 0.4482(9) 0.0684(19) Uani 0.4 1 d G . P C 2
H25 H 0.266683 0.034486 0.479711 0.082 Uiso 0.4 1 calc R U P C 2
C24 C 0.1735(16) 0.0263(4) 0.3939(10) 0.0684(19) Uani 0.4 1 d G . P C 2
H24 H 0.195824 0.003379 0.388450 0.082 Uiso 0.4 1 calc R U P C 2
C23 C 0.099(2) 0.0414(6) 0.3478(11) 0.0684(19) Uani 0.4 1 d G . P C 2
H23 H 0.070098 0.028728 0.310718 0.082 Uiso 0.4 1 calc R U P C 2
C22 C 0.066(3) 0.0749(6) 0.3558(14) 0.0684(19) Uani 0.4 1 d G . P C 2
H22 H 0.015230 0.085185 0.324247 0.082 Uiso 0.4 1 calc R U P C 2
C02L C 0.5963(9) 0.5741(3) 0.6639(5) 0.070(3) Uani 1 1 d . . . . .
H02L H 0.543173 0.583744 0.632759 0.084 Uiso 1 1 calc R U . . .
C02M C 1.0545(10) 0.4915(3) 0.8341(6) 0.074(3) Uani 1 1 d . . . . .
C02N C 0.6019(10) 0.5808(3) 0.7296(6) 0.082(4) Uani 1 1 d D . . . .
C10 C 1.1874(17) 0.5361(7) 0.8252(14) 0.089(2) Uani 0.3333 1 d DG . P D 2
C11 C 1.288(2) 0.5245(6) 0.8188(14) 0.089(2) Uani 0.3333 1 d G . P D 2
H11 H 1.296790 0.502476 0.800848 0.106 Uiso 0.3333 1 calc R U P D 2
C14 C 1.3753(16) 0.5450(6) 0.8385(13) 0.089(2) Uani 0.3333 1 d G . P D 2
H14 H 1.443923 0.537097 0.834031 0.106 Uiso 0.3333 1 calc R U P D 2
C12 C 1.3622(16) 0.5772(6) 0.8647(12) 0.089(2) Uani 0.3333 1 d G . P D 2
H12 H 1.421947 0.591261 0.878142 0.106 Uiso 0.3333 1 calc R U P D 2
C31B C 1.262(2) 0.5888(5) 0.8712(12) 0.089(2) Uani 0.3333 1 d G . P D 2
H31B H 1.252839 0.610804 0.889067 0.106 Uiso 0.3333 1 calc R U P D 2
C13 C 1.1744(15) 0.5682(7) 0.8514(14) 0.089(2) Uani 0.3333 1 d G . P D 2
H13 H 1.105705 0.576183 0.855884 0.106 Uiso 0.3333 1 calc R U P D 2
C02P C 1.1602(8) 0.6474(3) 0.5978(6) 0.068(3) Uani 1 1 d . . . . .
H02D H 1.155013 0.637583 0.554672 0.101 Uiso 1 1 calc R U . . .
H02E H 1.219818 0.663447 0.604768 0.101 Uiso 1 1 calc R U . . .
H02G H 1.094862 0.659723 0.602048 0.101 Uiso 1 1 calc R U . . .
C02Q C -0.2260(8) 0.3086(2) 0.5730(5) 0.052(2) Uani 1 1 d . . . . .
C02R C -0.0464(8) 0.1061(3) 0.5014(5) 0.068(3) Uani 1 1 d . . . . .
H02R H -0.023372 0.082911 0.503599 0.082 Uiso 1 1 calc R U . . .
C02S C 1.0302(7) 0.4656(2) 0.6014(5) 0.052(2) Uani 1 1 d . . . . .
H02S H 1.057711 0.487905 0.596710 0.062 Uiso 1 1 calc R U . . .
C02T C -0.3118(8) 0.2176(3) 0.2245(5) 0.063(3) Uani 1 1 d . . . . .
C02U C 0.2697(8) 0.1983(3) 0.2669(5) 0.057(3) Uani 1 1 d . . . . .
H02U H 0.315124 0.208428 0.240389 0.068 Uiso 1 1 calc R U . . .
C02V C 0.4373(8) 0.5658(3) 0.5206(6) 0.069(3) Uani 1 1 d . . . . .
H02V H 0.417814 0.542702 0.526816 0.083 Uiso 1 1 calc R U . . .
C0 C -0.1731(10) 0.3173(4) 0.1964(6) 0.079(2) Uani 0.7 1 d DG . P E 2
C29 C -0.1691(8) 0.3127(4) 0.1314(7) 0.079(2) Uani 0.7 1 d G . P E 2
H29 H -0.106054 0.304705 0.117668 0.095 Uiso 0.7 1 calc R U P E 2
C27 C -0.2571(9) 0.3199(3) 0.0865(5) 0.079(2) Uani 0.7 1 d G . P E 2
H27 H -0.254354 0.316749 0.042080 0.095 Uiso 0.7 1 calc R U P E 2
C30 C -0.3493(7) 0.3316(3) 0.1066(4) 0.079(2) Uani 0.7 1 d G . P E 2
H30 H -0.409532 0.336534 0.075957 0.095 Uiso 0.7 1 calc R U P E 2
C9B C -0.3534(8) 0.3362(3) 0.1717(5) 0.079(2) Uani 0.7 1 d G . P E 2
H9B H -0.416412 0.344274 0.185423 0.095 Uiso 0.7 1 calc R U P E 2
C28 C -0.2653(11) 0.3291(3) 0.2166(4) 0.079(2) Uani 0.7 1 d G . P E 2
H28 H -0.268113 0.332230 0.261012 0.095 Uiso 0.7 1 calc R U P E 2
C02X C 0.1501(9) 0.3154(3) 0.3558(6) 0.071(3) Uani 1 1 d . . . . .
H02X H 0.190055 0.300837 0.386403 0.085 Uiso 1 1 calc R U . . .
C02Y C 0.0373(11) 0.3580(3) 0.2621(6) 0.076(4) Uani 1 1 d . . . . .
H02Y H -0.000622 0.372630 0.230720 0.092 Uiso 1 1 calc R U . . .
C02Z C 0.7571(8) 0.5465(3) 0.7558(6) 0.065(3) Uani 1 1 d . . . . .
H02Z H 0.810336 0.537708 0.787807 0.078 Uiso 1 1 calc R U . . .
C030 C 0.3930(9) 0.6255(3) 0.5057(6) 0.077(3) Uani 1 1 d . . . . .
H030 H 0.342448 0.643369 0.504456 0.092 Uiso 1 1 calc R U . . .
C031 C 0.4535(9) 0.1596(3) 0.2536(6) 0.086(4) Uani 1 1 d . . . . .
H03A H 0.433821 0.171614 0.212761 0.128 Uiso 1 1 calc R U . . .
H03B H 0.506967 0.142185 0.248815 0.128 Uiso 1 1 calc R U . . .
H03C H 0.482267 0.176103 0.286766 0.128 Uiso 1 1 calc R U . . .
C032 C 0.3635(8) 0.5913(3) 0.5165(6) 0.075(3) Uani 1 1 d . . . . .
H032 H 0.292529 0.586061 0.520871 0.090 Uiso 1 1 calc R U . . .
C033 C 0.9674(10) 0.4788(3) 0.7923(6) 0.076(3) Uani 1 1 d . . . . .
C034 C 0.4931(10) 0.6327(3) 0.4972(6) 0.087(4) Uani 1 1 d . . . . .
H034 H 0.511761 0.655477 0.487667 0.104 Uiso 1 1 calc R U . . .
C036 C -0.1165(8) 0.1748(3) 0.4953(6) 0.073(3) Uani 1 1 d . . . . .
H036 H -0.141727 0.197790 0.493556 0.088 Uiso 1 1 calc R U . . .
C037 C 0.6806(9) 0.5680(3) 0.7736(6) 0.074(3) Uani 1 1 d . . . . .
H037 H 0.683163 0.574033 0.817491 0.089 Uiso 1 1 calc R U . . .
C039 C 0.1280(11) 0.3688(3) 0.2981(7) 0.086(4) Uani 1 1 d . . . . .
H039 H 0.154022 0.391052 0.290441 0.103 Uiso 1 1 calc R U . . .
C03B C -0.2806(8) 0.1894(3) 0.2608(5) 0.061(3) Uani 1 1 d . . . . .
H03D H -0.324638 0.169677 0.259067 0.073 Uiso 1 1 calc R U . . .
C03E C 1.0913(12) 0.4766(4) 0.8934(6) 0.103(4) Uani 1 1 d . . . . .
H03E H 1.150917 0.484918 0.921275 0.123 Uiso 1 1 calc R U . . .
C03G C 0.1831(10) 0.3491(3) 0.3450(7) 0.079(4) Uani 1 1 d . . . . .
H03G H 0.244174 0.358107 0.370576 0.094 Uiso 1 1 calc R U . . .
C03H C -0.1521(9) 0.1515(3) 0.5349(6) 0.089(4) Uani 1 1 d . . . . .
H03H H -0.201967 0.158679 0.561372 0.106 Uiso 1 1 calc R U . . .
C03I C -0.1190(9) 0.1178(3) 0.5385(6) 0.085(4) Uani 1 1 d . . . . .
H03I H -0.146690 0.102457 0.566868 0.102 Uiso 1 1 calc R U . . .
C03M C 0.9096(10) 0.4503(3) 0.8087(6) 0.087(4) Uani 1 1 d . . . . .
H03M H 0.849365 0.442157 0.780987 0.105 Uiso 1 1 calc R U . . .
C26 C 0.4229(13) 0.6023(5) 0.7090(9) 0.080(5) Uani 0.7 1 d . . P B 2
H26A H 0.435328 0.619216 0.676498 0.120 Uiso 0.7 1 calc R U P B 2
H26B H 0.367309 0.610680 0.732433 0.120 Uiso 0.7 1 calc R U P B 2
H26C H 0.401008 0.580502 0.688087 0.120 Uiso 0.7 1 calc R U P B 2
C03S C -0.4606(11) 0.2497(4) 0.1709(7) 0.123(6) Uani 1 1 d . . . . .
H03F H -0.427303 0.259438 0.135967 0.184 Uiso 1 1 calc R U . . .
H03J H -0.449901 0.265197 0.207925 0.184 Uiso 1 1 calc R U . . .
H03K H -0.536328 0.246774 0.156527 0.184 Uiso 1 1 calc R U . . .
C03U C 0.2679(11) 0.4136(3) 0.8248(7) 0.089(4) Uani 1 1 d . . . . .
C03Z C 1.0304(15) 0.4474(4) 0.9085(8) 0.127(6) Uani 1 1 d . . . . .
H03Z H 1.050265 0.436459 0.948825 0.153 Uiso 1 1 calc R U . . .
C040 C 0.9449(14) 0.4341(5) 0.8680(8) 0.137(7) Uani 1 1 d . . . . .
H040 H 0.909896 0.414234 0.880195 0.165 Uiso 1 1 calc R U . . .
C5 C -0.156(3) 0.3201(11) 0.1945(13) 0.079(2) Uani 0.3 1 d DG . P E 1
C8 C -0.137(2) 0.3118(11) 0.1333(16) 0.079(2) Uani 0.3 1 d G . P E 1
H8 H -0.076697 0.298302 0.128001 0.095 Uiso 0.3 1 calc R U P E 1
C6 C -0.204(2) 0.3231(8) 0.0798(12) 0.079(2) Uani 0.3 1 d G . P E 1
H6 H -0.190938 0.317334 0.037920 0.095 Uiso 0.3 1 calc R U P E 1
C9 C -0.2922(19) 0.3428(7) 0.0875(9) 0.079(2) Uani 0.3 1 d G . P E 1
H9 H -0.338573 0.350481 0.050935 0.095 Uiso 0.3 1 calc R U P E 1
C9A C -0.3120(19) 0.3511(7) 0.1487(11) 0.079(2) Uani 0.3 1 d G . P E 1
H9A H -0.371967 0.364597 0.154031 0.095 Uiso 0.3 1 calc R U P E 1
C7 C -0.244(3) 0.3398(8) 0.2023(9) 0.079(2) Uani 0.3 1 d G . P E 1
H7 H -0.257726 0.345566 0.244113 0.095 Uiso 0.3 1 calc R U P E 1
C15 C 1.1999(8) 0.5332(4) 0.8235(7) 0.089(2) Uani 0.6667 1 d DG . P D 1
C16 C 1.2828(11) 0.5201(3) 0.7950(6) 0.089(2) Uani 0.6667 1 d G . P D 1
H16 H 1.270335 0.502180 0.764345 0.106 Uiso 0.6667 1 calc R U P D 1
C19 C 1.3839(9) 0.5333(3) 0.8116(6) 0.089(2) Uani 0.6667 1 d G . P D 1
H19 H 1.440584 0.524399 0.792139 0.106 Uiso 0.6667 1 calc R U P D 1
C17 C 1.4022(8) 0.5596(3) 0.8565(6) 0.089(2) Uani 0.6667 1 d G . P D 1
H17 H 1.471317 0.568606 0.867754 0.106 Uiso 0.6667 1 calc R U P D 1
C31A C 1.3193(10) 0.5726(3) 0.8849(6) 0.089(2) Uani 0.6667 1 d G . P D 1
H31A H 1.331801 0.590595 0.915576 0.106 Uiso 0.6667 1 calc R U P D 1
C18 C 1.2182(8) 0.5594(3) 0.8684(6) 0.089(2) Uani 0.6667 1 d G . P D 1
H18 H 1.161551 0.568377 0.887784 0.106 Uiso 0.6667 1 calc R U P D 1
Ag4 Ag 0.4254(7) 0.3245(2) 0.7274(4) 0.070(2) Uiso 0.1 1 d D . P A 2
Ag3 Ag 0.5822(8) 0.2869(3) 0.6756(5) 0.090(3) Uiso 0.1 1 d D . P A 2
C1A C 0.1174(16) 0.0948(3) 0.4087(10) 0.0684(19) Uani 0.6 1 d G . P C 1
C1B C 0.2071(14) 0.0877(3) 0.4524(8) 0.0684(19) Uani 0.6 1 d G . P C 1
H1B H 0.232884 0.104108 0.484186 0.082 Uiso 0.6 1 calc R U P C 1
C1F C 0.2590(10) 0.0565(3) 0.4495(6) 0.0684(19) Uani 0.6 1 d G . P C 1
H1F H 0.320306 0.051668 0.479361 0.082 Uiso 0.6 1 calc R U P C 1
C1E C 0.2212(10) 0.0325(3) 0.4030(6) 0.0684(19) Uani 0.6 1 d G . P C 1
H1E H 0.256730 0.011205 0.401053 0.082 Uiso 0.6 1 calc R U P C 1
C1D C 0.1315(12) 0.0396(4) 0.3594(7) 0.0684(19) Uani 0.6 1 d G . P C 1
H1D H 0.105731 0.023182 0.327569 0.082 Uiso 0.6 1 calc R U P C 1
C1C C 0.0796(15) 0.0708(4) 0.3622(9) 0.0684(19) Uani 0.6 1 d G . P C 1
H1C H 0.018307 0.075622 0.332393 0.082 Uiso 0.6 1 calc R U P C 1
O12 O 0.564(3) 0.6099(7) 0.761(2) 0.103(14) Uani 0.3 1 d D . P B 1
C1G C 0.476(5) 0.6248(17) 0.714(3) 0.14(2) Uani 0.3 1 d . U P B 1
H1GA H 0.505591 0.634654 0.677241 0.212 Uiso 0.3 1 calc R U P B 1
H1GB H 0.439760 0.642796 0.734400 0.212 Uiso 0.3 1 calc R U P B 1
H1GC H 0.425852 0.606644 0.698108 0.212 Uiso 0.3 1 calc R U P B 1

loop_
_atom_site_aniso_label
_atom_site_aniso_U_11
_atom_site_aniso_U_22
_atom_site_aniso_U_33
_atom_site_aniso_U_23
_atom_site_aniso_U_13
_atom_site_aniso_U_12
Ir1 0.03565(19) 0.0408(2) 0.0478(2) -0.00385(17) 0.00488(15) 0.00352(15)
Ir2 0.0439(2) 0.0381(2) 0.0649(3) 0.00576(18) 0.01853(18) -0.00043(16)
Ag1 0.0536(5) 0.0621(5) 0.0640(6) -0.0079(4) 0.0171(4) -0.0174(4)
Ag2 0.0653(6) 0.0660(6) 0.0579(6) 0.0197(5) -0.0150(5) -0.0297(5)
S005 0.076(2) 0.0644(18) 0.082(2) -0.0034(16) 0.0033(17) 0.0062(16)
O7 0.045(4) 0.050(4) 0.065(4) -0.003(3) 0.021(3) -0.001(3)
O11 0.054(4) 0.042(4) 0.077(5) 0.004(3) 0.008(4) -0.008(3)
O5 0.050(4) 0.049(4) 0.068(5) -0.017(3) 0.005(3) 0.000(3)
O6 0.053(4) 0.053(4) 0.062(4) -0.006(3) -0.002(3) -0.001(3)
N5 0.039(4) 0.048(4) 0.034(4) -0.003(3) 0.003(3) 0.001(3)
N9 0.036(4) 0.036(4) 0.061(5) 0.002(4) 0.014(4) -0.009(3)
N6 0.044(4) 0.036(4) 0.052(5) -0.001(4) 0.004(4) 0.012(3)
O10 0.042(4) 0.061(4) 0.094(6) -0.001(4) 0.026(4) 0.005(3)
N3 0.042(4) 0.050(5) 0.061(5) -0.003(4) 0.016(4) 0.003(4)
N1 0.035(4) 0.055(5) 0.050(5) -0.002(4) 0.005(4) -0.003(4)
O8 0.043(4) 0.057(4) 0.070(5) 0.000(3) 0.022(3) -0.012(3)
N11 0.037(4) 0.056(5) 0.064(5) 0.017(4) 0.012(4) -0.012(4)
O3 0.041(4) 0.069(5) 0.092(6) -0.009(4) 0.024(4) -0.002(3)
C00J 0.041(5) 0.042(5) 0.042(5) -0.004(4) 0.008(4) 0.003(4)
O1 0.055(4) 0.084(5) 0.081(5) -0.007(4) 0.028(4) 0.006(4)
N12 0.047(4) 0.038(4) 0.066(5) 0.003(4) 0.024(4) 0.003(3)
O4 0.056(4) 0.072(5) 0.096(6) -0.030(5) 0.027(4) 0.000(4)
N7 0.054(5) 0.051(5) 0.065(6) 0.009(4) 0.019(4) -0.003(4)
N2 0.052(5) 0.046(5) 0.051(5) 0.003(4) 0.003(4) 0.010(4)
C4 0.039(5) 0.046(5) 0.058(6) 0.007(5) 0.007(5) 0.006(4)
C00Q 0.034(5) 0.058(6) 0.042(5) -0.002(5) -0.002(4) 0.011(4)
C2 0.037(5) 0.045(5) 0.051(6) -0.008(4) 0.005(4) -0.004(4)
N4 0.069(6) 0.040(4) 0.053(5) -0.001(4) 0.012(4) 0.015(4)
O9 0.069(5) 0.044(4) 0.135(7) -0.003(4) 0.044(5) 0.001(4)
O14 0.065(5) 0.079(5) 0.102(6) -0.001(5) -0.003(4) 0.025(4)
F00V 0.123(6) 0.095(5) 0.093(5) -0.010(5) 0.003(5) -0.001(5)
N8 0.076(6) 0.052(5) 0.071(6) 0.010(5) 0.010(5) -0.002(5)
C00X 0.048(6) 0.033(5) 0.064(7) 0.004(4) 0.016(5) 0.003(4)
N10 0.043(5) 0.056(5) 0.063(6) 0.001(4) 0.009(4) 0.004(4)
C1 0.047(5) 0.043(5) 0.045(6) -0.002(4) -0.005(4) -0.002(4)
O15 0.058(5) 0.078(5) 0.113(7) 0.004(5) 0.025(4) -0.003(4)
C011 0.038(5) 0.050(5) 0.048(6) -0.010(5) 0.002(4) 0.002(4)
F012 0.129(7) 0.075(5) 0.123(6) 0.003(4) -0.032(5) 0.009(5)
C013 0.034(5) 0.049(6) 0.059(6) 0.012(5) 0.015(4) 0.001(4)
C014 0.048(6) 0.033(5) 0.067(7) -0.003(5) 0.009(5) 0.008(4)
C015 0.043(5) 0.035(5) 0.039(5) -0.002(4) 0.004(4) 0.008(4)
O2 0.049(4) 0.121(7) 0.084(6) -0.023(5) -0.012(4) 0.010(4)
C017 0.057(6) 0.051(6) 0.074(8) -0.019(6) 0.027(6) -0.009(5)
C018 0.050(6) 0.034(5) 0.054(6) 0.000(4) 0.005(5) 0.003(4)
C019 0.039(5) 0.046(5) 0.049(6) -0.005(5) 0.008(4) 0.008(4)
C01A 0.051(6) 0.059(6) 0.045(6) -0.010(5) 0.016(5) 0.014(5)
C01B 0.056(6) 0.042(5) 0.053(6) -0.006(5) 0.017(5) -0.004(4)
C01C 0.042(5) 0.044(6) 0.055(6) 0.004(5) 0.015(5) 0.000(4)
C01D 0.030(5) 0.054(6) 0.051(6) 0.011(5) 0.007(4) 0.003(4)
C01E 0.048(6) 0.044(5) 0.064(7) -0.006(5) 0.018(5) -0.007(4)
C01F 0.056(6) 0.029(5) 0.059(6) 0.010(4) 0.022(5) 0.018(4)
O13 0.098(6) 0.060(5) 0.107(7) -0.016(5) -0.018(5) 0.004(4)
C01H 0.039(5) 0.047(5) 0.050(6) 0.000(4) 0.005(4) 0.004(4)
C01I 0.044(6) 0.045(5) 0.053(6) 0.003(5) 0.000(5) 0.008(4)
C01J 0.051(6) 0.044(5) 0.048(6) -0.001(4) 0.018(5) -0.001(4)
C01K 0.050(5) 0.034(5) 0.055(6) 0.005(4) 0.013(5) 0.007(4)
C01L 0.052(6) 0.039(5) 0.070(7) -0.005(5) 0.023(5) 0.000(5)
C01M 0.037(5) 0.049(5) 0.056(6) 0.013(5) 0.015(4) 0.004(4)
C01N 0.043(5) 0.046(5) 0.060(6) 0.018(5) 0.027(5) 0.002(4)
C01O 0.054(6) 0.063(6) 0.046(6) 0.013(5) 0.009(5) 0.001(5)
C01P 0.039(5) 0.047(5) 0.063(7) 0.004(5) 0.019(5) -0.004(4)
C01Q 0.048(6) 0.053(6) 0.059(6) 0.012(5) 0.017(5) 0.006(5)
C01R 0.048(5) 0.046(5) 0.041(5) 0.000(4) 0.007(4) 0.000(4)
C01S 0.052(6) 0.044(5) 0.057(6) 0.002(5) 0.006(5) 0.009(4)
C01T 0.036(5) 0.070(7) 0.056(6) -0.011(5) 0.010(5) 0.007(5)
C01U 0.054(6) 0.042(5) 0.045(6) -0.011(4) 0.013(5) 0.000(4)
C01V 0.042(5) 0.046(5) 0.056(6) 0.001(5) 0.013(5) -0.010(4)
C01W 0.039(5) 0.054(6) 0.066(7) -0.014(5) 0.001(5) 0.009(5)
C01X 0.050(6) 0.050(6) 0.059(7) 0.005(5) 0.005(5) 0.007(5)
C01Y 0.070(7) 0.045(6) 0.058(7) 0.000(5) 0.021(6) 0.014(5)
C01Z 0.041(5) 0.063(7) 0.072(7) 0.007(5) 0.014(5) -0.002(5)
O0 0.040(7) 0.067(8) 0.085(9) -0.012(7) 0.021(7) 0.017(6)
C021 0.050(6) 0.046(5) 0.060(7) 0.015(5) 0.021(5) 0.011(4)
C022 0.037(5) 0.061(6) 0.060(7) -0.008(5) 0.011(5) 0.012(5)
C023 0.033(5) 0.037(5) 0.071(7) 0.001(5) 0.022(5) 0.002(4)
C024 0.041(5) 0.063(7) 0.060(7) 0.000(5) 0.004(5) 0.005(5)
C025 0.046(6) 0.060(7) 0.082(9) 0.002(6) 0.011(6) -0.008(5)
C026 0.042(5) 0.050(5) 0.049(6) -0.010(5) 0.001(5) 0.015(4)
C027 0.048(6) 0.042(5) 0.089(8) 0.013(5) 0.028(5) 0.006(4)
C028 0.038(5) 0.046(5) 0.060(6) 0.002(5) 0.008(5) -0.003(4)
C3 0.052(6) 0.042(5) 0.065(7) 0.000(5) 0.014(5) -0.010(4)
C02A 0.075(8) 0.063(7) 0.073(8) -0.020(6) 0.022(6) -0.015(6)
C02B 0.052(6) 0.048(6) 0.086(8) 0.014(6) 0.016(6) -0.001(5)
C02C 0.052(6) 0.056(6) 0.053(6) -0.001(5) 0.007(5) 0.014(5)
C02D 0.041(5) 0.046(5) 0.058(7) -0.004(5) 0.016(5) -0.003(4)
C02E 0.032(5) 0.072(7) 0.058(7) -0.013(5) 0.009(5) 0.006(5)
C02F 0.040(5) 0.046(5) 0.056(6) -0.006(5) 0.006(5) 0.001(4)
C02H 0.043(5) 0.050(6) 0.057(6) 0.000(5) 0.020(5) -0.002(4)
C02I 0.038(5) 0.053(6) 0.076(7) -0.011(5) 0.020(5) 0.000(5)
F02J 0.108(6) 0.137(7) 0.150(8) 0.027(6) 0.020(6) -0.044(6)
C20 0.081(6) 0.051(3) 0.074(4) 0.008(3) 0.013(4) 0.009(3)
C21 0.081(6) 0.051(3) 0.074(4) 0.008(3) 0.013(4) 0.009(3)
C25 0.081(6) 0.051(3) 0.074(4) 0.008(3) 0.013(4) 0.009(3)
C24 0.081(6) 0.051(3) 0.074(4) 0.008(3) 0.013(4) 0.009(3)
C23 0.081(6) 0.051(3) 0.074(4) 0.008(3) 0.013(4) 0.009(3)
C22 0.081(6) 0.051(3) 0.074(4) 0.008(3) 0.013(4) 0.009(3)
C02L 0.077(8) 0.075(8) 0.060(8) 0.005(6) 0.019(6) 0.016(6)
C02M 0.080(8) 0.067(7) 0.077(9) 0.028(7) 0.017(7) -0.001(6)
C02N 0.088(9) 0.073(8) 0.088(10) 0.003(7) 0.021(8) 0.037(7)
C10 0.111(6) 0.068(5) 0.077(5) -0.003(3) -0.017(4) -0.027(4)
C11 0.111(6) 0.068(5) 0.077(5) -0.003(3) -0.017(4) -0.027(4)
C14 0.111(6) 0.068(5) 0.077(5) -0.003(3) -0.017(4) -0.027(4)
C12 0.111(6) 0.068(5) 0.077(5) -0.003(3) -0.017(4) -0.027(4)
C31B 0.111(6) 0.068(5) 0.077(5) -0.003(3) -0.017(4) -0.027(4)
C13 0.111(6) 0.068(5) 0.077(5) -0.003(3) -0.017(4) -0.027(4)
C02P 0.059(7) 0.051(6) 0.093(9) 0.018(6) 0.014(6) 0.003(5)
C02Q 0.055(6) 0.041(5) 0.062(7) -0.003(5) 0.017(5) 0.002(5)
C02R 0.059(7) 0.060(7) 0.083(8) 0.020(6) -0.003(6) 0.000(5)
C02S 0.054(6) 0.036(5) 0.067(7) 0.008(5) 0.018(5) -0.003(4)
C02T 0.039(6) 0.095(9) 0.052(7) -0.022(6) -0.003(5) 0.013(6)
C02U 0.053(6) 0.069(7) 0.051(6) -0.001(5) 0.018(5) 0.004(5)
C02V 0.050(6) 0.055(6) 0.103(9) 0.008(6) 0.015(6) -0.005(5)
C0 0.104(6) 0.067(4) 0.063(4) 0.006(3) 0.000(4) 0.028(5)
C29 0.104(6) 0.067(4) 0.063(4) 0.006(3) 0.000(4) 0.028(5)
C27 0.104(6) 0.067(4) 0.063(4) 0.006(3) 0.000(4) 0.028(5)
C30 0.104(6) 0.067(4) 0.063(4) 0.006(3) 0.000(4) 0.028(5)
C9B 0.104(6) 0.067(4) 0.063(4) 0.006(3) 0.000(4) 0.028(5)
C28 0.104(6) 0.067(4) 0.063(4) 0.006(3) 0.000(4) 0.028(5)
C02X 0.065(7) 0.054(6) 0.099(9) -0.003(6) 0.030(7) -0.003(6)
C02Y 0.110(10) 0.046(6) 0.084(9) 0.003(6) 0.048(8) 0.015(7)
C02Z 0.066(7) 0.059(7) 0.072(8) 0.000(6) 0.022(6) 0.004(5)
C030 0.065(7) 0.067(7) 0.103(10) 0.019(7) 0.026(7) 0.010(6)
C031 0.074(8) 0.097(9) 0.092(9) -0.016(7) 0.032(7) -0.004(7)
C032 0.040(6) 0.070(8) 0.117(10) 0.017(7) 0.016(6) 0.010(5)
C033 0.079(8) 0.069(8) 0.083(9) 0.023(7) 0.022(7) -0.011(6)
C034 0.086(9) 0.057(7) 0.122(11) 0.027(7) 0.035(8) -0.003(7)
C036 0.060(7) 0.079(8) 0.088(9) 0.018(7) 0.033(6) 0.027(6)
C037 0.073(8) 0.088(8) 0.062(7) -0.015(6) 0.014(6) 0.019(7)
C039 0.094(10) 0.045(7) 0.129(12) -0.012(8) 0.054(9) -0.016(7)
C03B 0.047(6) 0.067(7) 0.069(7) -0.006(6) 0.008(5) 0.003(5)
C03E 0.138(13) 0.093(10) 0.075(9) 0.022(8) 0.010(9) -0.005(9)
C03G 0.075(8) 0.053(7) 0.113(11) -0.007(7) 0.029(8) -0.013(6)
C03H 0.071(8) 0.103(10) 0.099(10) 0.041(8) 0.036(7) 0.016(7)
C03I 0.077(8) 0.096(9) 0.091(9) 0.041(8) 0.048(7) 0.016(7)
C03M 0.082(8) 0.080(8) 0.099(10) 0.037(7) 0.010(7) -0.024(7)
C26 0.057(11) 0.092(13) 0.098(14) 0.001(11) 0.033(10) 0.024(10)
C03S 0.099(11) 0.144(14) 0.116(12) -0.031(10) -0.018(9) 0.077(10)
C03U 0.086(10) 0.073(9) 0.101(11) -0.001(8) -0.008(8) -0.006(8)
C03Z 0.186(18) 0.111(12) 0.084(11) 0.045(9) 0.016(11) -0.043(12)
C040 0.160(16) 0.144(15) 0.095(12) 0.070(11) -0.025(11) -0.053(13)
C5 0.104(6) 0.067(4) 0.063(4) 0.006(3) 0.000(4) 0.028(5)
C8 0.104(6) 0.067(4) 0.063(4) 0.006(3) 0.000(4) 0.028(5)
C6 0.104(6) 0.067(4) 0.063(4) 0.006(3) 0.000(4) 0.028(5)
C9 0.104(6) 0.067(4) 0.063(4) 0.006(3) 0.000(4) 0.028(5)
C9A 0.104(6) 0.067(4) 0.063(4) 0.006(3) 0.000(4) 0.028(5)
C7 0.104(6) 0.067(4) 0.063(4) 0.006(3) 0.000(4) 0.028(5)
C15 0.111(6) 0.068(5) 0.077(5) -0.003(3) -0.017(4) -0.027(4)
C16 0.111(6) 0.068(5) 0.077(5) -0.003(3) -0.017(4) -0.027(4)
C19 0.111(6) 0.068(5) 0.077(5) -0.003(3) -0.017(4) -0.027(4)
C17 0.111(6) 0.068(5) 0.077(5) -0.003(3) -0.017(4) -0.027(4)
C31A 0.111(6) 0.068(5) 0.077(5) -0.003(3) -0.017(4) -0.027(4)
C18 0.111(6) 0.068(5) 0.077(5) -0.003(3) -0.017(4) -0.027(4)
C1A 0.081(6) 0.051(3) 0.074(4) 0.008(3) 0.013(4) 0.009(3)
C1B 0.081(6) 0.051(3) 0.074(4) 0.008(3) 0.013(4) 0.009(3)
C1F 0.081(6) 0.051(3) 0.074(4) 0.008(3) 0.013(4) 0.009(3)
C1E 0.081(6) 0.051(3) 0.074(4) 0.008(3) 0.013(4) 0.009(3)
C1D 0.081(6) 0.051(3) 0.074(4) 0.008(3) 0.013(4) 0.009(3)
C1C 0.081(6) 0.051(3) 0.074(4) 0.008(3) 0.013(4) 0.009(3)
O12 0.06(2) 0.11(3) 0.15(3) -0.01(2) 0.04(2) -0.020(19)
C1G 0.13(3) 0.14(3) 0.15(3) -0.002(19) 0.025(19) -0.007(19)

loop_
_atom_type_symbol
_atom_type_description
_atom_type_scat_dispersion_real
_atom_type_scat_dispersion_imag
_atom_type_scat_source
C C 0.0033 0.0016 'International Tables Vol C Tables 4.2.6.8 and 6.1.1.4'
H H 0.0000 0.0000 'International Tables Vol C Tables 4.2.6.8 and 6.1.1.4'
Ag Ag -0.8971 1.1015 'International Tables Vol C Tables 4.2.6.8 and 6.1.1.4'
F F 0.0171 0.0103 'International Tables Vol C Tables 4.2.6.8 and 6.1.1.4'
Ir Ir -1.4442 7.9887 'International Tables Vol C Tables 4.2.6.8 and 6.1.1.4'
N N 0.0061 0.0033 'International Tables Vol C Tables 4.2.6.8 and 6.1.1.4'
O O 0.0106 0.0060 'International Tables Vol C Tables 4.2.6.8 and 6.1.1.4'
S S 0.1246 0.1234 'International Tables Vol C Tables 4.2.6.8 and 6.1.1.4'

loop_
_geom_angle_atom_site_label_1
_geom_angle_atom_site_label_2
_geom_angle_atom_site_label_3
_geom_angle
_geom_angle_site_symmetry_1
_geom_angle_site_symmetry_3
_geom_angle_publ_flag
N6 Ir1 N5 77.4(3) . . ?
N3 Ir1 N5 95.6(3) . . ?
N3 Ir1 N6 86.7(3) . . ?
N1 Ir1 N5 92.1(3) . . ?
N1 Ir1 N6 98.2(3) . . ?
N1 Ir1 N3 171.7(3) . . ?
C2 Ir1 N5 170.6(3) . . ?
C2 Ir1 N6 94.3(3) . . ?
C2 Ir1 N3 79.4(3) . . ?
C2 Ir1 N1 93.4(3) . . ?
C2 Ir1 C1 94.8(3) . . ?
C1 Ir1 N5 93.7(3) . . ?
C1 Ir1 N6 170.8(3) . . ?
C1 Ir1 N3 96.7(3) . . ?
C1 Ir1 N1 79.5(3) . . ?
N9 Ir2 N11 100.7(3) . . ?
N9 Ir2 N12 88.1(3) . . ?
N11 Ir2 N12 76.5(3) . . ?
N7 Ir2 N9 170.3(3) . . ?
N7 Ir2 N11 86.8(3) . . ?
N7 Ir2 N12 99.7(3) . . ?
C4 Ir2 N9 93.2(3) . . ?
C4 Ir2 N11 99.3(3) . . ?
C4 Ir2 N12 175.7(3) . . ?
C4 Ir2 N7 79.5(3) . . ?
C3 Ir2 N9 79.3(4) . . ?
C3 Ir2 N11 171.9(3) . . ?
C3 Ir2 N12 95.5(3) . . ?
C3 Ir2 N7 94.1(4) . . ?
C3 Ir2 C4 88.8(4) . . ?
O5 Ag1 Ag2 77.45(16) . . ?
O5 Ag1 O13 105.8(3) . . ?
O5 Ag1 C01T 121.7(3) . 4_666 ?
O5 Ag1 C03B 101.0(3) . 4_666 ?
O8 Ag1 Ag2 70.99(17) . . ?
O8 Ag1 O5 104.6(2) . . ?
O8 Ag1 O13 96.4(3) . . ?
O8 Ag1 C01T 118.7(3) . 4_666 ?
O8 Ag1 C03B 150.8(3) . 4_666 ?
O13 Ag1 Ag2 167.3(2) . . ?
O13 Ag1 C03B 89.8(3) . 4_666 ?
C01T Ag1 Ag2 81.7(2) 4_666 . ?
C01T Ag1 O13 106.0(3) 4_666 . ?
C01T Ag1 C03B 32.9(3) 4_666 4_666 ?
C03B Ag1 Ag2 101.7(2) 4_666 . ?
O7 Ag2 Ag1 81.69(15) . . ?
O7 Ag2 C1 105.8(3) . 4_666 ?
O7 Ag2 C01R 95.4(3) . 4_666 ?
O6 Ag2 Ag1 82.88(17) . . ?
O6 Ag2 O7 94.4(2) . . ?
O6 Ag2 C1 159.3(3) . 4_666 ?
O6 Ag2 C01R 142.6(3) . 4_666 ?
C1 Ag2 Ag1 104.1(2) 4_666 . ?
C01R Ag2 Ag1 134.3(2) 4_666 . ?
C01R Ag2 C1 32.7(3) 4_666 4_666 ?
O14 S005 O13 113.4(5) . . ?
O14 S005 C03U 105.5(6) . . ?
O15 S005 O14 116.2(5) . . ?
O15 S005 O13 115.7(5) . . ?
O15 S005 C03U 101.9(6) . . ?
O13 S005 C03U 101.6(6) . . ?
C01D O7 Ag2 107.5(5) . . ?
C01D O7 Ag3 136.5(6) . . ?
C018 O11 C02P 117.4(8) . . ?
C01C O5 Ag1 121.5(6) . . ?
C01C O6 Ag2 121.3(6) . . ?
C01C O6 Ag3 136.7(7) . . ?
C00J N5 Ir1 115.3(5) . . ?
C00J N5 C022 117.7(7) . . ?
C022 N5 Ir1 126.9(6) . . ?
C01V N9 Ir2 137.9(6) . . ?
C023 N9 Ir2 114.7(7) . . ?
C023 N9 C01V 107.2(8) . . ?
C015 N6 Ir1 115.7(5) . . ?
C015 N6 C01I 117.7(7) . . ?
C01I N6 Ir1 126.6(6) . . ?
C02I O10 H10 116.3 . . ?
C01A N3 Ir1 114.3(6) . . ?
C01A N3 C01L 106.6(8) . . ?
C01L N3 Ir1 138.9(7) . . ?
C019 N1 Ir1 116.5(6) . . ?
C019 N1 C024 106.4(8) . . ?
C024 N1 Ir1 137.1(6) . . ?
C01D O8 Ag1 127.4(6) . . ?
C01D O8 Ag4 109.9(6) . . ?
C013 N11 Ir2 117.0(6) . . ?
C013 N11 C02S 117.9(8) . . ?
C02S N11 Ir2 124.6(6) . . ?
C02Q O3 H3 109.5 . . ?
N5 C00J C015 114.4(7) . . ?
N5 C00J C01U 120.8(8) . . ?
C01U C00J C015 124.7(8) . . ?
C02E O1 C031 116.4(9) . . ?
C01M N12 Ir2 116.7(5) . . ?
C01M N12 C027 119.0(8) . . ?
C027 N12 Ir2 124.3(6) . . ?
C01X N7 Ir2 114.7(7) . . ?
C01X N7 C033 108.1(9) . . ?
C033 N7 Ir2 137.2(8) . . ?
C019 N2 C01O 108.2(7) . . ?
C019 N2 C20 133.4(15) . . ?
C019 N2 C1A 128.9(11) . . ?
C01O N2 C20 118.4(15) . . ?
C01O N2 C1A 122.9(11) . . ?
C01B C4 Ir2 128.2(7) . . ?
C01F C4 Ir2 116.0(7) . . ?
C01F C4 C01B 115.8(8) . . ?
C2 C00Q C01A 111.3(8) . . ?
C02C C00Q C2 122.8(9) . . ?
C02C C00Q C01A 125.8(9) . . ?
Ir1 C2 Ag4 111.7(4) . 4_565 ?
C00Q C2 Ir1 116.6(6) . . ?
C00Q C2 Ag4 102.4(6) . 4_565 ?
C01T C2 Ir1 128.2(7) . . ?
C01T C2 C00Q 113.9(8) . . ?
C01T C2 Ag4 66.6(5) . 4_565 ?
C01A N4 C0 120.6(10) . . ?
C01A N4 C5 129(2) . . ?
C01Y N4 C01A 108.2(8) . . ?
C01Y N4 C0 130.9(10) . . ?
C01Y N4 C5 123(2) . . ?
C01X N8 C10 127.1(15) . . ?
C01X N8 C15 127.6(10) . . ?
C02M N8 C01X 107.0(9) . . ?
C02M N8 C10 125.7(16) . . ?
C02M N8 C15 123.8(10) . . ?
C018 C00X H00X 119.7 . . ?
C018 C00X C01B 120.6(9) . . ?
C01B C00X H00X 119.7 . . ?
C023 N10 C01Z 124.1(8) . . ?
C02D N10 C01Z 127.1(9) . . ?
C02D N10 C023 108.6(8) . . ?
Ir1 C1 Ag2 102.3(3) . 4_565 ?
C011 C1 Ir1 115.6(7) . . ?
C011 C1 Ag2 108.4(6) . 4_565 ?
C01R C1 Ir1 129.4(7) . . ?
C01R C1 Ag2 72.9(5) . 4_565 ?
C01R C1 C011 113.5(8) . . ?
C1 C011 C019 111.6(8) . . ?
C026 C011 C1 124.3(9) . . ?
C026 C011 C019 123.5(9) . . ?
N11 C013 C01M 114.5(8) . . ?
N11 C013 C02H 122.4(8) . . ?
C02H C013 C01M 122.9(8) . . ?
C018 C014 H014 120.5 . . ?
C018 C014 C01F 119.0(9) . . ?
C01F C014 H014 120.5 . . ?
N6 C015 C00J 116.9(7) . . ?
N6 C015 C01S 122.7(8) . . ?
C01S C015 C00J 120.5(8) . . ?
C02T O2 C03S 115.3(10) . . ?
C01E C017 H017 119.5 . . ?
C01E C017 C02A 120.9(10) . . ?
C02A C017 H017 119.5 . . ?
O11 C018 C00X 125.5(8) . . ?
O11 C018 C014 115.0(8) . . ?
C00X C018 C014 119.4(9) . . ?
N1 C019 N2 111.6(8) . . ?
N1 C019 C011 116.6(8) . . ?
N2 C019 C011 131.8(8) . . ?
N3 C01A C00Q 117.5(9) . . ?
N3 C01A N4 109.8(9) . . ?
N4 C01A C00Q 132.8(9) . . ?
C4 C01B H01B 118.6 . . ?
C00X C01B C4 122.8(9) . . ?
C00X C01B H01B 118.6 . . ?
O5 C01C C01H 115.8(8) . . ?
O6 C01C O5 126.4(9) . . ?
O6 C01C C01H 117.7(8) . . ?
O7 C01D C01K 118.7(8) . . ?
O8 C01D O7 125.8(8) . . ?
O8 C01D C01K 115.5(8) . . ?
C017 C01E H01E 120.7 . . ?
C017 C01E C01V 118.6(9) . . ?
C01V C01E H01E 120.7 . . ?
C4 C01F C014 122.2(8) . . ?
C4 C01F C01X 111.8(8) . . ?
C014 C01F C01X 126.0(9) . . ?
S005 O13 Ag1 129.5(5) . . ?
C01U C01H C01C 120.3(8) . . ?
C01U C01H C02F 118.5(8) . . ?
C02F C01H C01C 121.2(8) . . ?
N6 C01I H01I 118.5 . . ?
N6 C01I C01W 123.0(9) . . ?
C01W C01I H01I 118.5 . . ?
C3 C01J C023 111.2(8) . . ?
C3 C01J C02L 124.8(9) . . ?
C02L C01J C023 124.0(9) . . ?
C01N C01K C01D 122.7(8) . . ?
C01Q C01K C01D 117.7(8) . . ?
C01Q C01K C01N 119.5(8) . . ?
C01Y C01L N3 107.8(9) . . ?
C02X C01L N3 131.0(10) . . ?
C02X C01L C01Y 121.2(9) . . ?
N12 C01M C013 115.1(8) . . ?
N12 C01M C01N 121.7(8) . . ?
C01N C01M C013 123.2(8) . . ?
C01K C01N H01N 120.2 . . ?
C01M C01N C01K 119.6(8) . . ?
C01M C01N H01N 120.2 . . ?
N2 C01O C024 105.4(8) . . ?
C02R C01O N2 132.3(10) . . ?
C02R C01O C024 122.3(10) . . ?
C028 C01P H01P 120.9 . . ?
C028 C01P C02S 118.1(8) . . ?
C02S C01P H01P 120.9 . . ?
C01K C01Q H01Q 121.1 . . ?
C01K C01Q C027 117.9(8) . . ?
C027 C01Q H01Q 121.1 . . ?
Ag2 C01R H01R 86.8 4_565 . ?
Ag2 C01R Ag3 27.7(2) 4_565 4_565 ?
C1 C01R Ag2 74.4(5) . 4_565 ?
C1 C01R H01R 118.5 . . ?
C1 C01R C02U 123.0(9) . . ?
C1 C01R Ag3 101.9(6) . 4_565 ?
C02U C01R Ag2 108.8(6) . 4_565 ?
C02U C01R H01R 118.5 . . ?
C02U C01R Ag3 91.5(6) . 4_565 ?
Ag3 C01R H01R 75.8 4_565 . ?
C015 C01S H01S 120.1 . . ?
C015 C01S C021 119.8(9) . . ?
C021 C01S H01S 120.1 . . ?
Ag1 C01T H01T 85.0 4_565 . ?
C2 C01T Ag1 107.9(6) . 4_565 ?
C2 C01T H01T 118.8 . . ?
C2 C01T Ag4 78.8(6) . 4_565 ?
C03B C01T Ag1 77.1(6) . 4_565 ?
C03B C01T C2 122.4(10) . . ?
C03B C01T H01T 118.8 . . ?
C03B C01T Ag4 99.8(7) . 4_565 ?
Ag4 C01T H01T 91.4 4_565 . ?
C00J C01U H01U 119.5 . . ?
C01H C01U C00J 121.1(8) . . ?
C01H C01U H01U 119.5 . . ?
C01E C01V N9 131.2(9) . . ?
C02D C01V N9 108.7(8) . . ?
C02D C01V C01E 120.1(9) . . ?
C01I C01W H01W 120.8 . . ?
C01I C01W C021 118.3(9) . . ?
C021 C01W H01W 120.8 . . ?
N7 C01X N8 110.3(9) . . ?
N7 C01X C01F 118.0(9) . . ?
N8 C01X C01F 131.6(9) . . ?
N4 C01Y C01L 107.7(8) . . ?
N4 C01Y C02Y 132.5(11) . . ?
C02Y C01Y C01L 119.8(11) . . ?
C02B C01Z N10 119.5(8) . . ?
C02B C01Z C02V 121.1(10) . . ?
C02V C01Z N10 119.4(9) . . ?
C26 O0 C02N 118.9(13) . . ?
C01S C021 C02Q 118.5(9) . . ?
C01W C021 C01S 118.4(9) . . ?
C01W C021 C02Q 123.1(9) . . ?
N5 C022 H022 118.4 . . ?
N5 C022 C02F 123.3(9) . . ?
C02F C022 H022 118.4 . . ?
N9 C023 N10 109.1(8) . . ?
N9 C023 C01J 118.3(9) . . ?
N10 C023 C01J 132.6(8) . . ?
N1 C024 C01O 108.4(8) . . ?
N1 C024 C036 133.5(9) . . ?
C036 C024 C01O 118.0(10) . . ?
C02A C025 H025 121.7 . . ?
C02A C025 C02D 116.7(10) . . ?
C02D C025 H025 121.7 . . ?
C011 C026 H026 120.8 . . ?
C011 C026 C02E 118.3(9) . . ?
C02E C026 H026 120.8 . . ?
N12 C027 C01Q 122.4(8) . . ?
N12 C027 H027 118.8 . . ?
C01Q C027 H027 118.8 . . ?
C01P C028 C02H 119.0(8) . . ?
C01P C028 C02I 123.4(8) . . ?
C02H C028 C02I 117.5(8) . . ?
C01J C3 Ir2 116.3(7) . . ?
C02Z C3 Ir2 128.4(8) . . ?
C02Z C3 C01J 115.1(9) . . ?
C017 C02A H02A 119.2 . . ?
C025 C02A C017 121.6(11) . . ?
C025 C02A H02A 119.2 . . ?
C01Z C02B H02B 120.5 . . ?
C01Z C02B C034 119.1(10) . . ?
C034 C02B H02B 120.5 . . ?
C00Q C02C H02C 120.0 . . ?
C02T C02C C00Q 120.0(10) . . ?
C02T C02C H02C 120.0 . . ?
N10 C02D C025 131.6(9) . . ?
C01V C02D N10 106.4(9) . . ?
C01V C02D C025 122.1(9) . . ?
C026 C02E O1 113.3(9) . . ?
C02U C02E O1 125.1(9) . . ?
C02U C02E C026 121.6(9) . . ?
C01H C02F H02F 120.7 . . ?
C022 C02F C01H 118.5(8) . . ?
C022 C02F H02F 120.7 . . ?
C013 C02H C028 119.5(8) . . ?
C013 C02H H02H 120.2 . . ?
C028 C02H H02H 120.2 . . ?
O10 C02I C028 115.2(9) . . ?
O9 C02I O10 123.1(9) . . ?
O9 C02I C028 121.6(8) . . ?
C21 C20 N2 123.6(19) . . ?
C21 C20 C22 120.0 . . ?
C22 C20 N2 116.1(19) . . ?
C20 C21 H21 120.0 . . ?
C20 C21 C25 120.0 . . ?
C25 C21 H21 120.0 . . ?
C21 C25 H25 120.0 . . ?
C24 C25 C21 120.0 . . ?
C24 C25 H25 120.0 . . ?
C25 C24 H24 120.0 . . ?
C25 C24 C23 120.0 . . ?
C23 C24 H24 120.0 . . ?
C24 C23 H23 120.0 . . ?
C22 C23 C24 120.0 . . ?
C22 C23 H23 120.0 . . ?
C20 C22 H22 120.0 . . ?
C23 C22 C20 120.0 . . ?
C23 C22 H22 120.0 . . ?
C01J C02L H02L 122.4 . . ?
C02N C02L C01J 115.1(10) . . ?
C02N C02L H02L 122.4 . . ?
N8 C02M C033 107.1(10) . . ?
N8 C02M C03E 129.6(13) . . ?
C03E C02M C033 123.2(11) . . ?
C02L C02N O0 118.6(12) . . ?
C02L C02N O12 130(2) . . ?
C037 C02N O0 118.8(12) . . ?
C037 C02N C02L 122.1(10) . . ?
C037 C02N O12 104(2) . . ?
N8 C10 C11 124(2) . . ?
N8 C10 C13 116(2) . . ?
C11 C10 C13 120.0 . . ?
C10 C11 H11 120.0 . . ?
C14 C11 C10 120.0 . . ?
C14 C11 H11 120.0 . . ?
C11 C14 H14 120.0 . . ?
C11 C14 C12 120.0 . . ?
C12 C14 H14 120.0 . . ?
C14 C12 H12 120.0 . . ?
C14 C12 C31B 120.0 . . ?
C31B C12 H12 120.0 . . ?
C12 C31B H31B 120.0 . . ?
C13 C31B C12 120.0 . . ?
C13 C31B H31B 120.0 . . ?
C10 C13 H13 120.0 . . ?
C31B C13 C10 120.0 . . ?
C31B C13 H13 120.0 . . ?
O11 C02P H02D 109.5 . . ?
O11 C02P H02E 109.5 . . ?
O11 C02P H02G 109.5 . . ?
H02D C02P H02E 109.5 . . ?
H02D C02P H02G 109.5 . . ?
H02E C02P H02G 109.5 . . ?
O3 C02Q C021 114.9(9) . . ?
O4 C02Q O3 124.1(9) . . ?
O4 C02Q C021 121.0(9) . . ?
C01O C02R H02R 121.2 . . ?
C01O C02R C03I 117.6(10) . . ?
C03I C02R H02R 121.2 . . ?
N11 C02S C01P 122.8(8) . . ?
N11 C02S H02S 118.6 . . ?
C01P C02S H02S 118.6 . . ?
C02C C02T O2 122.1(11) . . ?
C02C C02T C03B 121.5(10) . . ?
C03B C02T O2 116.3(11) . . ?
C01R C02U H02U 120.4 . . ?
C02E C02U C01R 119.2(9) . . ?
C02E C02U H02U 120.4 . . ?
C01Z C02V H02V 120.3 . . ?
C032 C02V C01Z 119.3(10) . . ?
C032 C02V H02V 120.3 . . ?
C29 C0 N4 120.3(10) . . ?
C29 C0 C28 120.0 . . ?
C28 C0 N4 119.5(10) . . ?
C0 C29 H29 120.0 . . ?
C27 C29 C0 120.0 . . ?
C27 C29 H29 120.0 . . ?
C29 C27 H27 120.0 . . ?
C29 C27 C30 120.0 . . ?
C30 C27 H27 120.0 . . ?
C27 C30 H30 120.0 . . ?
C9B C30 C27 120.0 . . ?
C9B C30 H30 120.0 . . ?
C30 C9B H9B 120.0 . . ?
C28 C9B C30 120.0 . . ?
C28 C9B H9B 120.0 . . ?
C0 C28 H28 120.0 . . ?
C9B C28 C0 120.0 . . ?
C9B C28 H28 120.0 . . ?
C01L C02X H02X 121.4 . . ?
C01L C02X C03G 117.2(11) . . ?
C03G C02X H02X 121.4 . . ?
C01Y C02Y H02Y 120.7 . . ?
C039 C02Y C01Y 118.6(12) . . ?
C039 C02Y H02Y 120.7 . . ?
C3 C02Z H02Z 119.3 . . ?
C037 C02Z C3 121.5(11) . . ?
C037 C02Z H02Z 119.3 . . ?
C032 C030 H030 120.0 . . ?
C034 C030 H030 120.0 . . ?
C034 C030 C032 120.0(11) . . ?
O1 C031 H03A 109.5 . . ?
O1 C031 H03B 109.5 . . ?
O1 C031 H03C 109.5 . . ?
H03A C031 H03B 109.5 . . ?
H03A C031 H03C 109.5 . . ?
H03B C031 H03C 109.5 . . ?
C02V C032 C030 119.8(10) . . ?
C02V C032 H032 120.1 . . ?
C030 C032 H032 120.1 . . ?
N7 C033 C02M 107.4(9) . . ?
N7 C033 C03M 131.1(12) . . ?
C02M C033 C03M 121.4(11) . . ?
C02B C034 H034 119.7 . . ?
C030 C034 C02B 120.5(10) . . ?
C030 C034 H034 119.7 . . ?
C024 C036 H036 120.9 . . ?
C03H C036 C024 118.2(11) . . ?
C03H C036 H036 120.9 . . ?
C02N C037 C02Z 121.4(11) . . ?
C02N C037 H037 119.3 . . ?
C02Z C037 H037 119.3 . . ?
C02Y C039 H039 118.7 . . ?
C02Y C039 C03G 122.5(11) . . ?
C03G C039 H039 118.7 . . ?
Ag1 C03B H03D 89.4 4_565 . ?
C01T C03B Ag1 70.0(5) . 4_565 ?
C01T C03B H03D 120.4 . . ?
C02T C03B Ag1 110.6(7) . 4_565 ?
C02T C03B C01T 119.3(10) . . ?
C02T C03B H03D 120.4 . . ?
C02M C03E H03E 123.1 . . ?
C02M C03E C03Z 113.8(14) . . ?
C03Z C03E H03E 123.1 . . ?
C02X C03G H03G 119.8 . . ?
C039 C03G C02X 120.5(12) . . ?
C039 C03G H03G 119.8 . . ?
C036 C03H H03H 118.5 . . ?
C036 C03H C03I 123.0(12) . . ?
C03I C03H H03H 118.5 . . ?
C02R C03I H03I 119.6 . . ?
C03H C03I C02R 120.8(11) . . ?
C03H C03I H03I 119.6 . . ?
C033 C03M H03M 121.4 . . ?
C033 C03M C040 117.2(13) . . ?
C040 C03M H03M 121.4 . . ?
O0 C26 H26A 109.5 . . ?
O0 C26 H26B 109.5 . . ?
O0 C26 H26C 109.5 . . ?
H26A C26 H26B 109.5 . . ?
H26A C26 H26C 109.5 . . ?
H26B C26 H26C 109.5 . . ?
O2 C03S H03F 109.5 . . ?
O2 C03S H03J 109.5 . . ?
O2 C03S H03K 109.5 . . ?
H03F C03S H03J 109.5 . . ?
H03F C03S H03K 109.5 . . ?
H03J C03S H03K 109.5 . . ?
F00V C03U S005 113.5(9) . . ?
F00V C03U F02J 104.3(12) . . ?
F012 C03U S005 113.5(11) . . ?
F012 C03U F00V 105.6(10) . . ?
F012 C03U F02J 106.1(11) . . ?
F02J C03U S005 113.0(9) . . ?
C03E C03Z H03Z 117.9 . . ?
C040 C03Z C03E 124.2(14) . . ?
C040 C03Z H03Z 117.9 . . ?
C03M C040 H040 120.0 . . ?
C03Z C040 C03M 120.1(14) . . ?
C03Z C040 H040 120.0 . . ?
N4 C5 C8 115(2) . . ?
N4 C5 C7 125(2) . . ?
C8 C5 C7 120.0 . . ?
C5 C8 H8 120.0 . . ?
C6 C8 C5 120.0 . . ?
C6 C8 H8 120.0 . . ?
C8 C6 H6 120.0 . . ?
C8 C6 C9 120.0 . . ?
C9 C6 H6 120.0 . . ?
C6 C9 H9 120.0 . . ?
C9A C9 C6 120.0 . . ?
C9A C9 H9 120.0 . . ?
C9 C9A H9A 120.0 . . ?
C9 C9A C7 120.0 . . ?
C7 C9A H9A 120.0 . . ?
C5 C7 H7 120.0 . . ?
C9A C7 C5 120.0 . . ?
C9A C7 H7 120.0 . . ?
C16 C15 N8 117.1(10) . . ?
C16 C15 C18 120.0 . . ?
C18 C15 N8 122.9(10) . . ?
C15 C16 H16 120.0 . . ?
C15 C16 C19 120.0 . . ?
C19 C16 H16 120.0 . . ?
C16 C19 H19 120.0 . . ?
C16 C19 C17 120.0 . . ?
C17 C19 H19 120.0 . . ?
C19 C17 H17 120.0 . . ?
C19 C17 C31A 120.0 . . ?
C31A C17 H17 120.0 . . ?
C17 C31A H31A 120.0 . . ?
C18 C31A C17 120.0 . . ?
C18 C31A H31A 120.0 . . ?
C15 C18 H18 120.0 . . ?
C31A C18 C15 120.0 . . ?
C31A C18 H18 120.0 . . ?
O8 Ag4 C2 143.7(5) . 4_666 ?
O8 Ag4 C01T 127.6(5) . 4_666 ?
O8 Ag4 Ag3 92.9(4) . . ?
C2 Ag4 Ag3 97.7(4) 4_666 . ?
C01T Ag4 C2 34.5(3) 4_666 4_666 ?
C01T Ag4 Ag3 132.0(5) 4_666 . ?
O7 Ag3 O6 100.7(5) . . ?
O7 Ag3 C01R 100.4(5) . 4_666 ?
O7 Ag3 Ag4 69.3(3) . . ?
O6 Ag3 C01R 141.5(6) . 4_666 ?
O6 Ag3 Ag4 69.0(3) . . ?
C01R Ag3 Ag4 89.2(4) 4_666 . ?
C1B C1A N2 117.2(13) . . ?
C1B C1A C1C 120.0 . . ?
C1C C1A N2 122.6(13) . . ?
C1A C1B H1B 120.0 . . ?
C1F C1B C1A 120.0 . . ?
C1F C1B H1B 120.0 . . ?
C1B C1F H1F 120.0 . . ?
C1E C1F C1B 120.0 . . ?
C1E C1F H1F 120.0 . . ?
C1F C1E H1E 120.0 . . ?
C1F C1E C1D 120.0 . . ?
C1D C1E H1E 120.0 . . ?
C1E C1D H1D 120.0 . . ?
C1E C1D C1C 120.0 . . ?
C1C C1D H1D 120.0 . . ?
C1A C1C H1C 120.0 . . ?
C1D C1C C1A 120.0 . . ?
C1D C1C H1C 120.0 . . ?
C02N O12 C1G 105(4) . . ?
O12 C1G H1GA 109.5 . . ?
O12 C1G H1GB 109.5 . . ?
O12 C1G H1GC 109.5 . . ?
H1GA C1G H1GB 109.5 . . ?
H1GA C1G H1GC 109.5 . . ?
H1GB C1G H1GC 109.5 . . ?

loop_
_geom_bond_atom_site_label_1
_geom_bond_atom_site_label_2
_geom_bond_distance
_geom_bond_site_symmetry_2
_geom_bond_publ_flag
Ir1 N5 2.120(7) . ?
Ir1 N6 2.115(7) . ?
Ir1 N3 2.054(8) . ?
Ir1 N1 2.033(7) . ?
Ir1 C2 2.005(9) . ?
Ir1 C1 2.024(9) . ?
Ir2 N9 2.035(8) . ?
Ir2 N11 2.108(8) . ?
Ir2 N12 2.112(7) . ?
Ir2 N7 2.030(9) . ?
Ir2 C4 2.021(9) . ?
Ir2 C3 2.006(10) . ?
Ag1 Ag2 2.9095(14) . ?
Ag1 O5 2.318(6) . ?
Ag1 O8 2.218(6) . ?
Ag1 O13 2.422(8) . ?
Ag1 C01T 2.421(9) 4_666 ?
Ag1 C03B 2.510(10) 4_666 ?
Ag2 O7 2.389(6) . ?
Ag2 O6 2.270(6) . ?
Ag2 C1 2.496(9) 4_666 ?
Ag2 C01R 2.477(9) 4_666 ?
S005 O14 1.452(7) . ?
S005 O15 1.433(8) . ?
S005 O13 1.454(8) . ?
S005 C03U 1.754(14) . ?
O7 C01D 1.267(10) . ?
O7 Ag3 2.176(12) . ?
O11 C018 1.364(10) . ?
O11 C02P 1.398(11) . ?
O5 C01C 1.262(10) . ?
O6 C01C 1.235(10) . ?
O6 Ag3 2.262(12) . ?
N5 C00J 1.360(10) . ?
N5 C022 1.361(10) . ?
N9 C01V 1.400(12) . ?
N9 C023 1.333(10) . ?
N6 C015 1.323(10) . ?
N6 C01I 1.369(11) . ?
O10 H10 1.0(2) . ?
O10 C02I 1.308(10) . ?
N3 C01A 1.359(12) . ?
N3 C01L 1.403(11) . ?
N1 C019 1.346(10) . ?
N1 C024 1.402(12) . ?
O8 C01D 1.242(10) . ?
O8 Ag4 2.159(11) . ?
N11 C013 1.348(11) . ?
N11 C02S 1.349(11) . ?
O3 H3 0.8400 . ?
O3 C02Q 1.314(11) . ?
C00J C015 1.487(11) . ?
C00J C01U 1.379(12) . ?
O1 C02E 1.384(11) . ?
O1 C031 1.417(12) . ?
N12 C01M 1.347(11) . ?
N12 C027 1.349(11) . ?
O4 C02Q 1.200(11) . ?
N7 C01X 1.330(12) . ?
N7 C033 1.383(13) . ?
N2 C019 1.358(11) . ?
N2 C01O 1.398(11) . ?
N2 C20 1.412(17) . ?
N2 C1A 1.423(13) . ?
C4 C01B 1.406(12) . ?
C4 C01F 1.392(13) . ?
C00Q C2 1.421(12) . ?
C00Q C01A 1.447(13) . ?
C00Q C02C 1.388(12) . ?
C2 C01T 1.415(12) . ?
C2 Ag4 2.447(12) 4_565 ?
N4 C01A 1.381(12) . ?
N4 C01Y 1.357(12) . ?
N4 C0 1.459(10) . ?
N4 C5 1.386(15) . ?
O9 C02I 1.213(11) . ?
F00V C03U 1.366(14) . ?
N8 C01X 1.380(12) . ?
N8 C02M 1.380(13) . ?
N8 C10 1.385(15) . ?
N8 C15 1.463(11) . ?
C00X H00X 0.9500 . ?
C00X C018 1.382(12) . ?
C00X C01B 1.387(12) . ?
N10 C01Z 1.449(12) . ?
N10 C023 1.375(12) . ?
N10 C02D 1.374(11) . ?
C1 C011 1.446(12) . ?
C1 C01R 1.401(12) . ?
C011 C019 1.453(12) . ?
C011 C026 1.376(11) . ?
F012 C03U 1.339(14) . ?
C013 C01M 1.482(11) . ?
C013 C02H 1.360(12) . ?
C014 H014 0.9500 . ?
C014 C018 1.390(12) . ?
C014 C01F 1.435(12) . ?
C015 C01S 1.371(12) . ?
O2 C02T 1.397(11) . ?
O2 C03S 1.463(15) . ?
C017 H017 0.9500 . ?
C017 C01E 1.351(14) . ?
C017 C02A 1.388(15) . ?
C01B H01B 0.9500 . ?
C01C C01H 1.507(13) . ?
C01D C01K 1.509(12) . ?
C01E H01E 0.9500 . ?
C01E C01V 1.387(13) . ?
C01F C01X 1.448(13) . ?
C01H C01U 1.361(12) . ?
C01H C02F 1.400(12) . ?
C01I H01I 0.9500 . ?
C01I C01W 1.373(12) . ?
C01J C023 1.428(13) . ?
C01J C3 1.417(13) . ?
C01J C02L 1.421(13) . ?
C01K C01N 1.389(12) . ?
C01K C01Q 1.387(12) . ?
C01L C01Y 1.399(13) . ?
C01L C02X 1.391(14) . ?
C01M C01N 1.388(12) . ?
C01N H01N 0.9500 . ?
C01O C024 1.424(13) . ?
C01O C02R 1.374(13) . ?
C01P H01P 0.9500 . ?
C01P C028 1.371(12) . ?
C01P C02S 1.395(12) . ?
C01Q H01Q 0.9500 . ?
C01Q C027 1.410(12) . ?
C01R H01R 0.9500 . ?
C01R C02U 1.413(12) . ?
C01R Ag3 2.501(14) 4_565 ?
C01S H01S 0.9500 . ?
C01S C021 1.390(12) . ?
C01T H01T 0.9500 . ?
C01T C03B 1.400(13) . ?
C01T Ag4 2.290(12) 4_565 ?
C01U H01U 0.9500 . ?
C01V C02D 1.369(13) . ?
C01W H01W 0.9500 . ?
C01W C021 1.388(13) . ?
C01Y C02Y 1.392(14) . ?
C01Z C02B 1.370(13) . ?
C01Z C02V 1.386(13) . ?
O0 C02N 1.423(14) . ?
O0 C26 1.39(2) . ?
C021 C02Q 1.506(13) . ?
C022 H022 0.9500 . ?
C022 C02F 1.361(12) . ?
C024 C036 1.407(13) . ?
C025 H025 0.9500 . ?
C025 C02A 1.370(14) . ?
C025 C02D 1.386(14) . ?
C026 H026 0.9500 . ?
C026 C02E 1.381(13) . ?
C027 H027 0.9500 . ?
C028 C02H 1.401(12) . ?
C028 C02I 1.486(12) . ?
C3 C02Z 1.402(14) . ?
C02A H02A 0.9500 . ?
C02B H02B 0.9500 . ?
C02B C034 1.393(15) . ?
C02C H02C 0.9500 . ?
C02C C02T 1.336(14) . ?
C02E C02U 1.368(13) . ?
C02F H02F 0.9500 . ?
C02H H02H 0.9500 . ?
F02J C03U 1.371(15) . ?
C20 C21 1.3900 . ?
C20 C22 1.3900 . ?
C21 H21 0.9500 . ?
C21 C25 1.3900 . ?
C25 H25 0.9500 . ?
C25 C24 1.3900 . ?
C24 H24 0.9500 . ?
C24 C23 1.3900 . ?
C23 H23 0.9500 . ?
C23 C22 1.3900 . ?
C22 H22 0.9500 . ?
C02L H02L 0.9500 . ?
C02L C02N 1.400(16) . ?
C02M C033 1.404(16) . ?
C02M C03E 1.396(16) . ?
C02N C037 1.359(15) . ?
C02N O12 1.44(2) . ?
C10 C11 1.3900 . ?
C10 C13 1.3900 . ?
C11 H11 0.9500 . ?
C11 C14 1.3900 . ?
C14 H14 0.9500 . ?
C14 C12 1.3900 . ?
C12 H12 0.9500 . ?
C12 C31B 1.3900 . ?
C31B H31B 0.9500 . ?
C31B C13 1.3900 . ?
C13 H13 0.9500 . ?
C02P H02D 0.9800 . ?
C02P H02E 0.9800 . ?
C02P H02G 0.9800 . ?
C02R H02R 0.9500 . ?
C02R C03I 1.378(15) . ?
C02S H02S 0.9500 . ?
C02T C03B 1.364(15) . ?
C02U H02U 0.9500 . ?
C02V H02V 0.9500 . ?
C02V C032 1.365(14) . ?
C0 C29 1.3900 . ?
C0 C28 1.3900 . ?
C29 H29 0.9500 . ?
C29 C27 1.3900 . ?
C27 H27 0.9500 . ?
C27 C30 1.3900 . ?
C30 H30 0.9500 . ?
C30 C9B 1.3900 . ?
C9B H9B 0.9500 . ?
C9B C28 1.3900 . ?
C28 H28 0.9500 . ?
C02X H02X 0.9500 . ?
C02X C03G 1.408(14) . ?
C02Y H02Y 0.9500 . ?
C02Y C039 1.359(17) . ?
C02Z H02Z 0.9500 . ?
C02Z C037 1.384(14) . ?
C030 H030 0.9500 . ?
C030 C032 1.411(15) . ?
C030 C034 1.351(15) . ?
C031 H03A 0.9800 . ?
C031 H03B 0.9800 . ?
C031 H03C 0.9800 . ?
C032 H032 0.9500 . ?
C033 C03M 1.409(14) . ?
C034 H034 0.9500 . ?
C036 H036 0.9500 . ?
C036 C03H 1.358(15) . ?
C037 H037 0.9500 . ?
C039 H039 0.9500 . ?
C039 C03G 1.364(17) . ?
C03B H03D 0.9500 . ?
C03E H03E 0.9500 . ?
C03E C03Z 1.442(18) . ?
C03G H03G 0.9500 . ?
C03H H03H 0.9500 . ?
C03H C03I 1.378(16) . ?
C03I H03I 0.9500 . ?
C03M H03M 0.9500 . ?
C03M C040 1.413(17) . ?
C26 H26A 0.9800 . ?
C26 H26B 0.9800 . ?
C26 H26C 0.9800 . ?
C03S H03F 0.9800 . ?
C03S H03J 0.9800 . ?
C03S H03K 0.9800 . ?
C03Z H03Z 0.9500 . ?
C03Z C040 1.38(2) . ?
C040 H040 0.9500 . ?
C5 C8 1.3900 . ?
C5 C7 1.3900 . ?
C8 H8 0.9500 . ?
C8 C6 1.3900 . ?
C6 H6 0.9500 . ?
C6 C9 1.3900 . ?
C9 H9 0.9500 . ?
C9 C9A 1.3900 . ?
C9A H9A 0.9500 . ?
C9A C7 1.3900 . ?
C7 H7 0.9500 . ?
C15 C16 1.3900 . ?
C15 C18 1.3900 . ?
C16 H16 0.9500 . ?
C16 C19 1.3900 . ?
C19 H19 0.9500 . ?
C19 C17 1.3900 . ?
C17 H17 0.9500 . ?
C17 C31A 1.3900 . ?
C31A H31A 0.9500 . ?
C31A C18 1.3900 . ?
C18 H18 0.9500 . ?
Ag4 Ag3 2.832(9) . ?
C1A C1B 1.3900 . ?
C1A C1C 1.3900 . ?
C1B H1B 0.9500 . ?
C1B C1F 1.3900 . ?
C1F H1F 0.9500 . ?
C1F C1E 1.3900 . ?
C1E H1E 0.9500 . ?
C1E C1D 1.3900 . ?
C1D H1D 0.9500 . ?
C1D C1C 1.3900 . ?
C1C H1C 0.9500 . ?
O12 C1G 1.52(7) . ?
C1G H1GA 0.9800 . ?
C1G H1GB 0.9800 . ?
C1G H1GC 0.9800 . ?

loop_
_geom_torsion_atom_site_label_1
_geom_torsion_atom_site_label_2
_geom_torsion_atom_site_label_3
_geom_torsion_atom_site_label_4
_geom_torsion
_geom_torsion_site_symmetry_1
_geom_torsion_site_symmetry_2
_geom_torsion_site_symmetry_3
_geom_torsion_site_symmetry_4
_geom_torsion_publ_flag
Ir1 N5 C00J C015 5.6(9) . . . . ?
Ir1 N5 C00J C01U -173.2(6) . . . . ?
Ir1 N5 C022 C02F 174.7(7) . . . . ?
Ir1 N6 C015 C00J -1.1(9) . . . . ?
Ir1 N6 C015 C01S 178.9(7) . . . . ?
Ir1 N6 C01I C01W 177.8(7) . . . . ?
Ir1 N3 C01A C00Q -3.7(10) . . . . ?
Ir1 N3 C01A N4 176.3(5) . . . . ?
Ir1 N3 C01L C01Y -174.3(7) . . . . ?
Ir1 N3 C01L C02X 8.9(16) . . . . ?
Ir1 N1 C019 N2 -178.5(6) . . . . ?
Ir1 N1 C019 C011 3.0(10) . . . . ?
Ir1 N1 C024 C01O 178.4(7) . . . . ?
Ir1 N1 C024 C036 1.1(17) . . . . ?
Ir1 C2 C01T Ag1 -108.7(7) . . . 4_565 ?
Ir1 C2 C01T C03B 165.4(7) . . . . ?
Ir1 C2 C01T Ag4 -99.9(7) . . . 4_565 ?
Ir1 C1 C011 C019 4.5(10) . . . . ?
Ir1 C1 C011 C026 -167.1(7) . . . . ?
Ir1 C1 C01R Ag2 -92.0(7) . . . 4_565 ?
Ir1 C1 C01R C02U 165.4(7) . . . . ?
Ir1 C1 C01R Ag3 -94.8(8) . . . 4_565 ?
Ir2 N9 C01V C01E 5.0(15) . . . . ?
Ir2 N9 C01V C02D -174.8(6) . . . . ?
Ir2 N9 C023 N10 176.5(5) . . . . ?
Ir2 N9 C023 C01J -5.7(10) . . . . ?
Ir2 N11 C013 C01M 5.5(11) . . . . ?
Ir2 N11 C013 C02H -169.7(7) . . . . ?
Ir2 N11 C02S C01P 170.3(7) . . . . ?
Ir2 N12 C01M C013 -2.4(11) . . . . ?
Ir2 N12 C01M C01N -179.5(7) . . . . ?
Ir2 N12 C027 C01Q -179.8(7) . . . . ?
Ir2 N7 C01X N8 178.3(6) . . . . ?
Ir2 N7 C01X C01F 0.5(11) . . . . ?
Ir2 N7 C033 C02M -177.6(8) . . . . ?
Ir2 N7 C033 C03M 1(2) . . . . ?
Ir2 C4 C01B C00X 177.7(7) . . . . ?
Ir2 C4 C01F C014 -178.5(6) . . . . ?
Ir2 C4 C01F C01X -0.1(10) . . . . ?
Ir2 C3 C02Z C037 -173.9(8) . . . . ?
Ag1 O5 C01C O6 -35.4(12) . . . . ?
Ag1 O5 C01C C01H 142.7(6) . . . . ?
Ag1 O8 C01D O7 -31.5(13) . . . . ?
Ag1 O8 C01D C01K 150.3(6) . . . . ?
Ag1 C01T C03B C02T -103.0(9) 4_565 . . . ?
Ag2 O7 C01D O8 -17.8(11) . . . . ?
Ag2 O7 C01D C01K 160.3(6) . . . . ?
Ag2 O6 C01C O5 9.0(13) . . . . ?
Ag2 O6 C01C C01H -169.0(6) . . . . ?
Ag2 C1 C011 C019 -109.5(7) 4_565 . . . ?
Ag2 C1 C011 C026 78.9(9) 4_565 . . . ?
Ag2 C1 C01R C02U -102.6(9) 4_565 . . . ?
Ag2 C01R C02U C02E -84.4(10) 4_565 . . . ?
O7 C01D C01K C01N -17.1(14) . . . . ?
O7 C01D C01K C01Q 165.8(9) . . . . ?
O5 C01C C01H C01U -39.8(12) . . . . ?
O5 C01C C01H C02F 141.1(9) . . . . ?
O6 C01C C01H C01U 138.4(9) . . . . ?
O6 C01C C01H C02F -40.7(13) . . . . ?
N5 C00J C015 N6 -3.0(11) . . . . ?
N5 C00J C015 C01S 177.0(8) . . . . ?
N5 C00J C01U C01H -2.7(13) . . . . ?
N5 C022 C02F C01H -1.1(14) . . . . ?
N9 C01V C02D N10 -0.6(10) . . . . ?
N9 C01V C02D C025 178.5(8) . . . . ?
N6 C015 C01S C021 4.1(14) . . . . ?
N6 C01I C01W C021 2.3(14) . . . . ?
N3 C01L C01Y N4 1.0(10) . . . . ?
N3 C01L C01Y C02Y 179.8(8) . . . . ?
N3 C01L C02X C03G -179.6(10) . . . . ?
N1 C024 C036 C03H 178.2(11) . . . . ?
O8 C01D C01K C01N 161.3(9) . . . . ?
O8 C01D C01K C01Q -15.8(12) . . . . ?
N11 C013 C01M N12 -2.0(12) . . . . ?
N11 C013 C01M C01N 175.1(9) . . . . ?
N11 C013 C02H C028 -0.4(15) . . . . ?
C00J N5 C022 C02F -1.9(13) . . . . ?
C00J C015 C01S C021 -175.9(8) . . . . ?
O1 C02E C02U C01R 179.1(9) . . . . ?
N12 C01M C01N C01K -0.1(14) . . . . ?
N7 C033 C03M C040 179.4(14) . . . . ?
N2 C01O C024 N1 0.7(10) . . . . ?
N2 C01O C024 C036 178.6(9) . . . . ?
N2 C01O C02R C03I -178.9(11) . . . . ?
N2 C20 C21 C25 173(3) . . . . ?
N2 C20 C22 C23 -174(2) . . . . ?
N2 C1A C1B C1F 175.1(16) . . . . ?
N2 C1A C1C C1D -174.8(17) . . . . ?
C4 C01F C01X N7 -0.3(12) . . . . ?
C4 C01F C01X N8 -177.5(10) . . . . ?
C00Q C2 C01T Ag1 84.9(8) . . . 4_565 ?
C00Q C2 C01T C03B -0.9(13) . . . . ?
C00Q C2 C01T Ag4 93.7(8) . . . 4_565 ?
C00Q C02C C02T O2 174.8(8) . . . . ?
C00Q C02C C02T C03B -2.3(15) . . . . ?
C2 C00Q C01A N3 -3.4(11) . . . . ?
C2 C00Q C01A N4 176.6(9) . . . . ?
C2 C00Q C02C C02T 1.5(14) . . . . ?
C2 C01T C03B Ag1 103.2(9) . . . 4_565 ?
C2 C01T C03B C02T 0.2(15) . . . . ?
N4 C01Y C02Y C039 -179.7(11) . . . . ?
N4 C0 C29 C27 174.7(14) . . . . ?
N4 C0 C28 C9B -174.7(14) . . . . ?
N4 C5 C8 C6 179(3) . . . . ?
N4 C5 C7 C9A -179(4) . . . . ?
O14 S005 O13 Ag1 -177.4(6) . . . . ?
O14 S005 C03U F00V -61.4(11) . . . . ?
O14 S005 C03U F012 178.0(9) . . . . ?
O14 S005 C03U F02J 57.1(11) . . . . ?
N8 C02M C033 N7 -3.3(13) . . . . ?
N8 C02M C033 C03M 177.9(11) . . . . ?
N8 C02M C03E C03Z -176.7(13) . . . . ?
N8 C10 C11 C14 176(3) . . . . ?
N8 C10 C13 C31B -176(2) . . . . ?
N8 C15 C16 C19 179.2(13) . . . . ?
N8 C15 C18 C31A -179.1(13) . . . . ?
N10 C01Z C02B C034 -176.0(10) . . . . ?
N10 C01Z C02V C032 175.1(10) . . . . ?
C1 C011 C019 N1 -4.8(11) . . . . ?
C1 C011 C019 N2 177.1(9) . . . . ?
C1 C011 C026 C02E 0.1(14) . . . . ?
C1 C01R C02U C02E -1.2(15) . . . . ?
O15 S005 O13 Ag1 44.7(9) . . . . ?
O15 S005 C03U F00V 60.4(11) . . . . ?
O15 S005 C03U F012 -60.2(10) . . . . ?
O15 S005 C03U F02J 178.9(9) . . . . ?
C011 C1 C01R Ag2 103.1(7) . . . 4_565 ?
C011 C1 C01R C02U 0.5(13) . . . . ?
C011 C1 C01R Ag3 100.3(8) . . . 4_565 ?
C011 C026 C02E O1 -178.8(8) . . . . ?
C011 C026 C02E C02U -0.8(14) . . . . ?
C013 N11 C02S C01P -1.3(14) . . . . ?
C013 C01M C01N C01K -177.0(9) . . . . ?
C014 C01F C01X N7 178.1(8) . . . . ?
C014 C01F C01X N8 0.8(16) . . . . ?
C015 N6 C01I C01W -1.1(13) . . . . ?
C015 C00J C01U C01H 178.6(8) . . . . ?
C015 C01S C021 C01W -2.8(13) . . . . ?
C015 C01S C021 C02Q 179.4(8) . . . . ?
O2 C02T C03B Ag1 106.3(8) . . . 4_565 ?
O2 C02T C03B C01T -175.7(8) . . . . ?
C017 C01E C01V N9 179.4(9) . . . . ?
C017 C01E C01V C02D -0.8(13) . . . . ?
C018 C00X C01B C4 2.6(14) . . . . ?
C018 C014 C01F C4 -0.6(13) . . . . ?
C018 C014 C01F C01X -178.7(8) . . . . ?
C019 N1 C024 C01O -1.1(10) . . . . ?
C019 N1 C024 C036 -178.5(11) . . . . ?
C019 N2 C01O C024 -0.1(10) . . . . ?
C019 N2 C01O C02R 179.1(11) . . . . ?
C019 N2 C20 C21 110(2) . . . . ?
C019 N2 C20 C22 -76(2) . . . . ?
C019 N2 C1A C1B 95.6(14) . . . . ?
C019 N2 C1A C1C -89.5(14) . . . . ?
C019 C011 C026 C02E -170.5(8) . . . . ?
C01A N3 C01L C01Y -1.6(10) . . . . ?
C01A N3 C01L C02X -178.5(10) . . . . ?
C01A C00Q C2 Ir1 9.3(10) . . . . ?
C01A C00Q C2 C01T 177.3(8) . . . . ?
C01A C00Q C2 Ag4 -113.0(7) . . . 4_565 ?
C01A C00Q C02C C02T -175.3(9) . . . . ?
C01A N4 C01Y C01L -0.1(10) . . . . ?
C01A N4 C01Y C02Y -178.7(10) . . . . ?
C01A N4 C0 C29 -95.5(10) . . . . ?
C01A N4 C0 C28 79.2(12) . . . . ?
C01A N4 C5 C8 -86(2) . . . . ?
C01A N4 C5 C7 93(3) . . . . ?
C01B C4 C01F C014 3.2(13) . . . . ?
C01B C4 C01F C01X -178.4(8) . . . . ?
C01B C00X C018 O11 179.2(8) . . . . ?
C01B C00X C018 C014 0.3(13) . . . . ?
C01C C01H C01U C00J -179.5(8) . . . . ?
C01C C01H C02F C022 -178.7(8) . . . . ?
C01D C01K C01N C01M -177.6(8) . . . . ?
C01D C01K C01Q C027 178.4(9) . . . . ?
C01E C017 C02A C025 -1.8(15) . . . . ?
C01E C01V C02D N10 179.6(8) . . . . ?
C01E C01V C02D C025 -1.3(14) . . . . ?
C01F C4 C01B C00X -4.2(13) . . . . ?
C01F C014 C018 O11 179.7(7) . . . . ?
C01F C014 C018 C00X -1.2(13) . . . . ?
O13 S005 C03U F00V -179.9(9) . . . . ?
O13 S005 C03U F012 59.5(10) . . . . ?
O13 S005 C03U F02J -61.4(11) . . . . ?
C01I N6 C015 C00J 177.8(7) . . . . ?
C01I N6 C015 C01S -2.2(12) . . . . ?
C01I C01W C021 C01S -0.3(14) . . . . ?
C01I C01W C021 C02Q 177.4(9) . . . . ?
C01J C3 C02Z C037 0.8(14) . . . . ?
C01J C02L C02N O0 -168.7(11) . . . . ?
C01J C02L C02N C037 2.6(18) . . . . ?
C01J C02L C02N O12 154(2) . . . . ?
C01K C01Q C027 N12 -1.3(15) . . . . ?
C01L N3 C01A C00Q -178.4(8) . . . . ?
C01L N3 C01A N4 1.6(10) . . . . ?
C01L C01Y C02Y C039 1.9(15) . . . . ?
C01L C02X C03G C039 -4.0(17) . . . . ?
C01M N12 C027 C01Q 0.7(15) . . . . ?
C01M C013 C02H C028 -175.1(9) . . . . ?
C01N C01K C01Q C027 1.2(14) . . . . ?
C01O N2 C019 N1 -0.7(10) . . . . ?
C01O N2 C019 C011 177.4(9) . . . . ?
C01O N2 C20 C21 -71(2) . . . . ?
C01O N2 C20 C22 102.3(14) . . . . ?
C01O N2 C1A C1B -81.6(15) . . . . ?
C01O N2 C1A C1C 93.3(12) . . . . ?
C01O C024 C036 C03H 1.1(16) . . . . ?
C01O C02R C03I C03H 0.1(19) . . . . ?
C01P C028 C02H C013 -3.1(14) . . . . ?
C01P C028 C02I O10 -10.4(15) . . . . ?
C01P C028 C02I O9 166.8(10) . . . . ?
C01Q C01K C01N C01M -0.5(14) . . . . ?
C01R C1 C011 C019 171.6(8) . . . . ?
C01R C1 C011 C026 0.1(13) . . . . ?
C01S C021 C02Q O3 -171.7(8) . . . . ?
C01S C021 C02Q O4 8.8(14) . . . . ?
C01U C00J C015 N6 175.7(8) . . . . ?
C01U C00J C015 C01S -4.3(13) . . . . ?
C01U C01H C02F C022 2.2(14) . . . . ?
C01V N9 C023 N10 0.0(9) . . . . ?
C01V N9 C023 C01J 177.8(7) . . . . ?
C01W C021 C02Q O3 10.6(13) . . . . ?
C01W C021 C02Q O4 -168.8(10) . . . . ?
C01X N7 C033 C02M 3.6(13) . . . . ?
C01X N7 C033 C03M -177.7(13) . . . . ?
C01X N8 C02M C033 1.8(13) . . . . ?
C01X N8 C02M C03E 177.9(13) . . . . ?
C01X N8 C10 C11 -94(2) . . . . ?
C01X N8 C10 C13 82(2) . . . . ?
C01X N8 C15 C16 -70.8(13) . . . . ?
C01X N8 C15 C18 108.3(12) . . . . ?
C01Y N4 C01A N3 -1.0(10) . . . . ?
C01Y N4 C01A C00Q 179.0(9) . . . . ?
C01Y N4 C0 C29 91.4(12) . . . . ?
C01Y N4 C0 C28 -93.9(13) . . . . ?
C01Y N4 C5 C8 93.6(19) . . . . ?
C01Y N4 C5 C7 -87(3) . . . . ?
C01Y C01L C02X C03G 3.9(15) . . . . ?
C01Y C02Y C039 C03G -2.1(18) . . . . ?
C01Z N10 C023 N9 -176.3(8) . . . . ?
C01Z N10 C023 C01J 6.3(15) . . . . ?
C01Z N10 C02D C01V 176.3(8) . . . . ?
C01Z N10 C02D C025 -2.7(16) . . . . ?
C01Z C02B C034 C030 0.2(19) . . . . ?
C01Z C02V C032 C030 1.6(19) . . . . ?
O0 C02N C037 C02Z 168.5(12) . . . . ?
C022 N5 C00J C015 -177.5(8) . . . . ?
C022 N5 C00J C01U 3.7(12) . . . . ?
C023 N9 C01V C01E -179.8(9) . . . . ?
C023 N9 C01V C02D 0.4(9) . . . . ?
C023 N10 C01Z C02B 88.7(12) . . . . ?
C023 N10 C01Z C02V -91.2(12) . . . . ?
C023 N10 C02D C01V 0.6(10) . . . . ?
C023 N10 C02D C025 -178.4(9) . . . . ?
C023 C01J C3 Ir2 -2.2(10) . . . . ?
C023 C01J C3 C02Z -177.5(8) . . . . ?
C023 C01J C02L C02N 175.5(10) . . . . ?
C024 N1 C019 N2 1.1(10) . . . . ?
C024 N1 C019 C011 -177.3(8) . . . . ?
C024 C01O C02R C03I 0.1(16) . . . . ?
C024 C036 C03H C03I -1(2) . . . . ?
C026 C011 C019 N1 166.8(8) . . . . ?
C026 C011 C019 N2 -11.2(15) . . . . ?
C026 C02E C02U C01R 1.3(15) . . . . ?
C027 N12 C01M C013 177.1(9) . . . . ?
C027 N12 C01M C01N 0.0(14) . . . . ?
C028 C01P C02S N11 -2.2(15) . . . . ?
C3 C01J C023 N9 5.2(11) . . . . ?
C3 C01J C023 N10 -177.6(9) . . . . ?
C3 C01J C02L C02N -0.8(16) . . . . ?
C3 C02Z C037 C02N 1.0(18) . . . . ?
C02A C017 C01E C01V 2.3(14) . . . . ?
C02A C025 C02D N10 -179.3(9) . . . . ?
C02A C025 C02D C01V 1.8(14) . . . . ?
C02B C01Z C02V C032 -4.8(18) . . . . ?
C02C C00Q C2 Ir1 -167.9(7) . . . . ?
C02C C00Q C2 C01T 0.1(13) . . . . ?
C02C C00Q C2 Ag4 69.8(9) . . . 4_565 ?
C02C C00Q C01A N3 173.7(8) . . . . ?
C02C C00Q C01A N4 -6.3(16) . . . . ?
C02C C02T C03B Ag1 -76.5(11) . . . 4_565 ?
C02C C02T C03B C01T 1.5(15) . . . . ?
C02D N10 C01Z C02B -86.5(13) . . . . ?
C02D N10 C01Z C02V 93.6(13) . . . . ?
C02D N10 C023 N9 -0.4(10) . . . . ?
C02D N10 C023 C01J -177.8(9) . . . . ?
C02D C025 C02A C017 -0.3(15) . . . . ?
C02F C01H C01U C00J -0.4(14) . . . . ?
C02H C013 C01M N12 173.1(9) . . . . ?
C02H C013 C01M C01N -9.9(15) . . . . ?
C02H C028 C02I O10 172.5(9) . . . . ?
C02H C028 C02I O9 -10.3(15) . . . . ?
C02I C028 C02H C013 174.1(9) . . . . ?
C20 N2 C019 N1 177.9(19) . . . . ?
C20 N2 C019 C011 -4(2) . . . . ?
C20 N2 C01O C024 -178.9(16) . . . . ?
C20 N2 C01O C02R 0(2) . . . . ?
C20 C21 C25 C24 0.0 . . . . ?
C21 C20 C22 C23 0.0 . . . . ?
C21 C25 C24 C23 0.0 . . . . ?
C25 C24 C23 C22 0.0 . . . . ?
C24 C23 C22 C20 0.0 . . . . ?
C22 C20 C21 C25 0.0 . . . . ?
C02L C01J C023 N9 -171.6(9) . . . . ?
C02L C01J C023 N10 5.6(16) . . . . ?
C02L C01J C3 Ir2 174.5(8) . . . . ?
C02L C01J C3 C02Z -0.8(14) . . . . ?
C02L C02N C037 C02Z -3(2) . . . . ?
C02L C02N O12 C1G 25(4) . . . . ?
C02M N8 C01X N7 0.4(12) . . . . ?
C02M N8 C01X C01F 177.9(10) . . . . ?
C02M N8 C10 C11 81(2) . . . . ?
C02M N8 C10 C13 -103.4(19) . . . . ?
C02M N8 C15 C16 93.0(12) . . . . ?
C02M N8 C15 C18 -87.9(14) . . . . ?
C02M C033 C03M C040 -2(2) . . . . ?
C02M C03E C03Z C040 2(3) . . . . ?
C10 N8 C01X N7 176.0(18) . . . . ?
C10 N8 C01X C01F -7(2) . . . . ?
C10 N8 C02M C033 -173.8(19) . . . . ?
C10 N8 C02M C03E 2(3) . . . . ?
C10 C11 C14 C12 0.0 . . . . ?
C11 C10 C13 C31B 0.0 . . . . ?
C11 C14 C12 C31B 0.0 . . . . ?
C14 C12 C31B C13 0.0 . . . . ?
C12 C31B C13 C10 0.0 . . . . ?
C13 C10 C11 C14 0.0 . . . . ?
C02P O11 C018 C00X 11.7(13) . . . . ?
C02P O11 C018 C014 -169.3(8) . . . . ?
C02R C01O C024 N1 -178.5(9) . . . . ?
C02R C01O C024 C036 -0.7(15) . . . . ?
C02S N11 C013 C01M 177.7(8) . . . . ?
C02S N11 C013 C02H 2.6(14) . . . . ?
C02S C01P C028 C02H 4.3(14) . . . . ?
C02S C01P C028 C02I -172.7(9) . . . . ?
C02V C01Z C02B C034 4.0(17) . . . . ?
C0 N4 C01A N3 -175.4(9) . . . . ?
C0 N4 C01A C00Q 4.6(16) . . . . ?
C0 N4 C01Y C01L 173.6(11) . . . . ?
C0 N4 C01Y C02Y -5.0(19) . . . . ?
C0 C29 C27 C30 0.0 . . . . ?
C29 C0 C28 C9B 0.0 . . . . ?
C29 C27 C30 C9B 0.0 . . . . ?
C27 C30 C9B C28 0.0 . . . . ?
C30 C9B C28 C0 0.0 . . . . ?
C28 C0 C29 C27 0.0 . . . . ?
C02X C01L C01Y N4 178.3(9) . . . . ?
C02X C01L C01Y C02Y -2.9(14) . . . . ?
C02Y C039 C03G C02X 3.2(19) . . . . ?
C031 O1 C02E C026 -158.8(9) . . . . ?
C031 O1 C02E C02U 23.3(14) . . . . ?
C032 C030 C034 C02B -3(2) . . . . ?
C033 N7 C01X N8 -2.5(12) . . . . ?
C033 N7 C01X C01F 179.7(9) . . . . ?
C033 C02M C03E C03Z -1(2) . . . . ?
C033 C03M C040 C03Z 3(3) . . . . ?
C034 C030 C032 C02V 2(2) . . . . ?
C036 C03H C03I C02R 0(2) . . . . ?
C037 C02N O12 C1G -180(3) . . . . ?
C03E C02M C033 N7 -179.7(12) . . . . ?
C03E C02M C033 C03M 1(2) . . . . ?
C03E C03Z C040 C03M -3(3) . . . . ?
C26 O0 C02N C02L 9(2) . . . . ?
C26 O0 C02N C037 -163.0(15) . . . . ?
C03S O2 C02T C02C -19.3(15) . . . . ?
C03S O2 C02T C03B 157.9(10) . . . . ?
C03U S005 O13 Ag1 -64.8(8) . . . . ?
C5 N4 C01A N3 179(2) . . . . ?
C5 N4 C01A C00Q -1(3) . . . . ?
C5 N4 C01Y C01L -180(2) . . . . ?
C5 N4 C01Y C02Y 2(2) . . . . ?
C5 C8 C6 C9 0.0 . . . . ?
C8 C5 C7 C9A 0.0 . . . . ?
C8 C6 C9 C9A 0.0 . . . . ?
C6 C9 C9A C7 0.0 . . . . ?
C9 C9A C7 C5 0.0 . . . . ?
C7 C5 C8 C6 0.0 . . . . ?
C15 N8 C01X N7 166.4(11) . . . . ?
C15 N8 C01X C01F -16.2(18) . . . . ?
C15 N8 C02M C033 -164.9(11) . . . . ?
C15 N8 C02M C03E 11(2) . . . . ?
C15 C16 C19 C17 0.0 . . . . ?
C16 C15 C18 C31A 0.0 . . . . ?
C16 C19 C17 C31A 0.0 . . . . ?
C19 C17 C31A C18 0.0 . . . . ?
C17 C31A C18 C15 0.0 . . . . ?
C18 C15 C16 C19 0.0 . . . . ?
Ag4 O8 C01D O7 0.7(12) . . . . ?
Ag4 O8 C01D C01K -177.6(6) . . . . ?
Ag4 C2 C01T C03B -94.6(9) 4_565 . . . ?
Ag4 C01T C03B C02T -82.7(10) 4_565 . . . ?
Ag3 O7 C01D O8 -25.8(15) . . . . ?
Ag3 O7 C01D C01K 152.4(8) . . . . ?
Ag3 O6 C01C O5 -25.3(16) . . . . ?
Ag3 O6 C01C C01H 156.7(7) . . . . ?
Ag3 C01R C02U C02E -106.5(9) 4_565 . . . ?
C1A N2 C019 N1 -178.2(13) . . . . ?
C1A N2 C019 C011 -0.1(19) . . . . ?
C1A N2 C01O C024 177.7(12) . . . . ?
C1A N2 C01O C02R -3.2(19) . . . . ?
C1A C1B C1F C1E 0.0 . . . . ?
C1B C1A C1C C1D 0.0 . . . . ?
C1B C1F C1E C1D 0.0 . . . . ?
C1F C1E C1D C1C 0.0 . . . . ?
C1E C1D C1C C1A 0.0 . . . . ?
C1C C1A C1B C1F 0.0 . . . . ?
O12 C02N C037 C02Z -160.6(17) . . . . ?

loop_
_smtbx_masks_void_nr
_smtbx_masks_void_average_x
_smtbx_masks_void_average_y
_smtbx_masks_void_average_z
_smtbx_masks_void_volume
_smtbx_masks_void_count_electrons
_smtbx_masks_void_content
1 -0.883 -0.298 -0.036 2064.9 720.1 '40 CH3OH'
